data_7129621
loop_
_publ_author_name
'Hollow, Sophia E.'
'Johnstone, Timothy C.'

_publ_section_title
;
 Encapsulation of closo-dodecaiodododecaborate in
 2-hydroxypropyl-\g-cyclodextrin prevents hemolysis
;
_journal_name_full 'Chemical Communications'
_journal_paper_doi 10.1039/D1CC06348K
_journal_year 2022
_chemical_formula_moiety 'B12 I12, 6(C3 H7 N O), Na2, O H2'
_chemical_formula_sum 'C18 H44 B12 I12 N6 Na2 O7'
_chemical_formula_weight 2155.09
_space_group_crystal_system orthorhombic
_space_group_IT_number 60
_space_group_name_Hall '-P 2n 2ab'
_space_group_name_H-M_alt 'P b c n'
_atom_sites_solution_hydrogens mixed
_audit_creation_date 2021-11-06
_audit_creation_method
;
Olex2 1.3
(compiled 2020.11.12 svn.r5f609507 for OlexSys, GUI svn.r6408)
;
_audit_update_record
;
2021-11-10 deposited with the CCDC.	2022-01-19 downloaded from the CCDC.
;
_cell_angle_alpha 90
_cell_angle_beta 90
_cell_angle_gamma 90
_cell_formula_units_Z 8
_cell_length_a 28.8693(6)
_cell_length_b 22.9629(4)
_cell_length_c 19.7457(3)
_cell_measurement_reflns_used 52718
_cell_measurement_temperature 100.00(13)
_cell_measurement_theta_max 31.0400
_cell_measurement_theta_min 2.1960
_cell_volume 13089.9(4)
_computing_cell_refinement 'CrysAlisPro 1.171.41.119a (Rigaku OD, 2021)'
_computing_data_collection 'CrysAlisPro 1.171.41.119a (Rigaku OD, 2021)'
_computing_data_reduction 'CrysAlisPro 1.171.41.119a (Rigaku OD, 2021)'
_computing_molecular_graphics 'Olex2 1.3 (Dolomanov et al., 2009)'
_computing_publication_material 'Olex2 1.3 (Dolomanov et al., 2009)'
_computing_structure_refinement 'SHELXL 2018/3 (Sheldrick, 2015)'
_computing_structure_solution 'SHELXT 2018/2 (Sheldrick, 2018)'
_diffrn_ambient_environment N~2~
_diffrn_ambient_temperature 100.00(13)
_diffrn_detector 'Hybrid Pixel Array Detector'
_diffrn_detector_area_resol_mean 10.0000
_diffrn_detector_type HyPix
_diffrn_measured_fraction_theta_full 0.999
_diffrn_measured_fraction_theta_max 0.999
_diffrn_measurement_details
;
List of Runs (angles in degrees, time in seconds):

  # Type    Start    End  Width  t~exp~   \w     \q     \k     \f   Frames
#--------------------------------------------------------------------------
  1  \w    -59.00  10.00   0.50   20.00    --   -5.10 -57.00 120.00  138
  2  \w     -6.00  23.00   0.50   20.00    --   -5.10  77.00 -30.00   58
  3  \w    -52.00  66.00   0.50   20.00    --   -5.10   0.00 -90.00  236
  4  \w    -17.00  24.00   0.50   20.00    --    5.18  77.00-120.00   82
  5  \w    -17.00  23.00   0.50   20.00    --    5.18  77.00 120.00   80
  6  \w      2.00  28.00   0.50   20.00    --    5.18 -77.00 -60.00   52
  7  \w    -61.00  -1.00   0.50   20.00    --    5.18 -19.00  30.00  120
  8  \w    -19.00  28.00   0.50   20.00    --    5.18 -77.00  30.00   94
  9  \w    -25.00   6.00   0.50   20.00    --    5.18 -77.00-180.00   62
;
_diffrn_measurement_device 'four-circle diffractometer'
_diffrn_measurement_device_type 'XtaLAB Synergy, Dualflex, HyPix'
_diffrn_measurement_method '\w scans'
_diffrn_orient_matrix_type 'CrysAlisPro convention (1999,Acta A55,543-557)'
_diffrn_orient_matrix_UB_11 0.0230702000
_diffrn_orient_matrix_UB_12 -0.0097501000
_diffrn_orient_matrix_UB_13 -0.0049598000
_diffrn_orient_matrix_UB_21 -0.0059168000
_diffrn_orient_matrix_UB_22 -0.0097058000
_diffrn_orient_matrix_UB_23 -0.0330104000
_diffrn_orient_matrix_UB_31 0.0060320000
_diffrn_orient_matrix_UB_32 0.0276469000
_diffrn_orient_matrix_UB_33 -0.0133044000
_diffrn_radiation_monochromator mirror
_diffrn_radiation_probe x-ray
_diffrn_radiation_type 'Mo K\a'
_diffrn_radiation_wavelength 0.71073
_diffrn_reflns_av_R_equivalents 0.0623
_diffrn_reflns_av_unetI/netI 0.0226
_diffrn_reflns_Laue_measured_fraction_full 0.999
_diffrn_reflns_Laue_measured_fraction_max 0.999
_diffrn_reflns_limit_h_max 35
_diffrn_reflns_limit_h_min -35
_diffrn_reflns_limit_k_max 27
_diffrn_reflns_limit_k_min -28
_diffrn_reflns_limit_l_max 24
_diffrn_reflns_limit_l_min -24
_diffrn_reflns_number 174695
_diffrn_reflns_point_group_measured_fraction_full 0.999
_diffrn_reflns_point_group_measured_fraction_max 0.999
_diffrn_reflns_theta_full 25.242
_diffrn_reflns_theta_max 25.681
_diffrn_reflns_theta_min 2.170
_diffrn_source 'micro-focus sealed X-ray tube'
_diffrn_source_type 'PhotonJet (Mo) X-ray Source'
_exptl_absorpt_coefficient_mu 5.724
_exptl_absorpt_correction_T_max 0.942
_exptl_absorpt_correction_T_min 0.074
_exptl_absorpt_correction_type gaussian
_exptl_absorpt_process_details
;
CrysAlisPro 1.171.41.119a (Rigaku Oxford Diffraction, 2021)
Numerical absorption correction based on gaussian integration over
a multifaceted crystal model
Empirical absorption correction using spherical harmonics,
implemented in SCALE3 ABSPACK scaling algorithm.
;
_exptl_crystal_colour colorless
_exptl_crystal_density_diffrn 2.187
_exptl_crystal_description plate
_exptl_crystal_F_000 7744
_exptl_crystal_size_max 0.22
_exptl_crystal_size_mid 0.19
_exptl_crystal_size_min 0.04
_refine_diff_density_max 2.035
_refine_diff_density_min -1.716
_refine_diff_density_rms 0.232
_refine_ls_extinction_method none
_refine_ls_goodness_of_fit_ref 1.119
_refine_ls_hydrogen_treatment constr
_refine_ls_matrix_type full
_refine_ls_number_parameters 627
_refine_ls_number_reflns 12413
_refine_ls_number_restraints 612
_refine_ls_restrained_S_all 1.102
_refine_ls_R_factor_all 0.0767
_refine_ls_R_factor_gt 0.0589
_refine_ls_shift/su_max 0.001
_refine_ls_shift/su_mean 0.000
_refine_ls_structure_factor_coef Fsqd
_refine_ls_weighting_details 'w=1/[\s^2^(Fo^2^)+(0.0500P)^2^+342.3536P] where P=(Fo^2^+2Fc^2^)/3'
_refine_ls_weighting_scheme calc
_refine_ls_wR_factor_gt 0.1497
_refine_ls_wR_factor_ref 0.1659
_reflns_Friedel_coverage 0.000
_reflns_number_gt 9776
_reflns_number_total 12413
_reflns_threshold_expression 'I > 2\s(I)'
_cod_data_source_file d1cc06348k2.cif
_cod_data_source_block tcj00095_man
_cod_database_code 7129621
_shelx_shelxl_version_number 2018/3
_shelx_space_group_comment
;
The symmetry employed for this shelxl refinement is uniquely defined
by the following loop, which should always be used as a source of
symmetry information in preference to the above space-group names.
They are only intended as comments.
;
_shelx_estimated_absorpt_t_max 0.803
_shelx_estimated_absorpt_t_min 0.366
_reflns_odcompleteness_completeness 99.88
_reflns_odcompleteness_iscentric 1
_reflns_odcompleteness_theta 25.63
_olex2_refinement_description
;
1. Fixed Uiso
 At 1.2 times of:
  All C(H) groups
 At 1.5 times of:
  All C(H,H,H) groups, All O(H,H) groups
2. Restrained planarity
 O81, C81, C82, C83
 with sigma of 0.1
3. Uiso/Uaniso restraints and constraints
Na1 \\sim Na2 \\sim Na3 \\sim Na4 \\sim N31 \\sim O31 \\sim C31 \\sim C32 \\sim
C33 \\sim N41 \\sim O41 \\sim C41 \\sim C42 \\sim C43 \\sim N51 \\sim O51 \\sim
C51 \\sim C52 \\sim C53 \\sim N61 \\sim O61 \\sim C61 \\sim C62 \\sim C63 \\sim
N21 \\sim O21 \\sim C21 \\sim C22 \\sim C23 \\sim N11 \\sim O11 \\sim C11 \\sim
C12 \\sim C13 \\sim O1 \\sim O2 \\sim N71 \\sim O71 \\sim C71 \\sim C72 \\sim
C73 \\sim N81 \\sim O81 \\sim C81 \\sim C82 \\sim C83: within 2A with sigma of
0.04 and sigma for terminal atoms of 0.08 within 2A
4. Rigid body (RIGU) restrains
 Na1, Na2, Na3, Na4, N31, O31, C31, C32, C33, N41, O41, C41, C42, C43, N51,
 O51, C51, C52, C53, N61, O61, C61, C62, C63, N21, O21, C21, C22, C23, N11, O11,
  C11, C12, C13, O1, O2, N71, O71, C71, C72, C73, N81, O81, C81, C82, C83
 with sigma for 1-2 distances of 0.001 and sigma for 1-3 distances of 0.001
5. Same fragment restrains
{N31, O31, C31, C32, C33} sigma for 1-2: 0.02, 1-3: 0.04
as in
{N21, O21, C21, C22, C23}
{N31, O31, C31, C32, C33} sigma for 1-2: 0.02, 1-3: 0.04
as in
{N11, O11, C11, C12, C13}
{N31, O31, C31, C32, C33} sigma for 1-2: 0.02, 1-3: 0.04
as in
{N71, O71, C71, C72, C73}
{N31, O31, C31, C32, C33} sigma for 1-2: 0.002, 1-3: 0.004
as in
{N81, O81, C81, C82, C83}
6. Others
 Fixed Sof: Na2(0.5) Na3(0.5) Na4(0.5) N41(0.5) O41(0.5) C41(0.5) H41(0.5)
 C42(0.5) H42A(0.5) H42B(0.5) H42C(0.5) C43(0.5) H43A(0.5) H43B(0.5) H43C(0.5)
 N11(0.5) O11(0.5) C11(0.5) H11(0.5) C12(0.5) H12A(0.5) H12B(0.5) H12C(0.5)
 C13(0.5) H13A(0.5) H13B(0.5) H13C(0.5) O1(0.5) H1A(0.5) H1B(0.5) O2(0.5)
 H2A(0.5) H2B(0.5) N71(0.5) O71(0.5) C71(0.5) H71(0.5) C72(0.5) H72A(0.5)
 H72B(0.5) H72C(0.5) C73(0.5) H73A(0.5) H73B(0.5) H73C(0.5) N81(0.5) O81(0.5)
 C81(0.5) H81(0.5) C82(0.5) H82A(0.5) H82B(0.5) H82C(0.5) C83(0.5) H83A(0.5)
 H83B(0.5) H83C(0.5)
7.a Riding coordinates:
 O1(H1A,H1B), O2(H2A,H2B)
7.b Me refined with riding coordinates:
 C32(H32A,H32B,H32C), C33(H33A,H33B,H33C), C42(H42A,H42B,H42C), C43(H43A,H43B,
 H43C), C52(H52A,H52B,H52C), C53(H53A,H53B,H53C), C62(H62A,H62B,H62C), C63(H63A,
 H63B,H63C), C22(H22A,H22B,H22C), C23(H23A,H23B,H23C), C12(H12A,H12B,H12C),
 C13(H13A,H13B,H13C), C72(H72A,H72B,H72C), C73(H73A,H73B,H73C), C82(H82A,H82B,
 H82C), C83(H83A,H83B,H83C)
7.c Aromatic/amide H refined with riding coordinates:
 C31(H31), C41(H41), C51(H51), C61(H61), C21(H21), C11(H11), C71(H71), C81(H81)
;
_olex2_submission_special_instructions 'No special instructions were received'
_oxdiff_exptl_absorpt_empirical_details
;
Empirical correction (ABSPACK) includes:
- Absorption correction using spherical harmonics
- Frame scaling
- Detector area scaling
;
_oxdiff_exptl_absorpt_empirical_full_max 1.806
_oxdiff_exptl_absorpt_empirical_full_min 0.464

loop_
_space_group_symop_operation_xyz
'x, y, z'
'-x+1/2, -y+1/2, z+1/2'
'-x, y, -z+1/2'
'x+1/2, -y+1/2, -z'
'-x, -y, -z'
'x-1/2, y-1/2, -z-1/2'
'x, -y, z-1/2'
'-x-1/2, y-1/2, z'

loop_
_atom_site_label
_atom_site_type_symbol
_atom_site_fract_x
_atom_site_fract_y
_atom_site_fract_z
_atom_site_U_iso_or_equiv
_atom_site_adp_type
_atom_site_occupancy
_atom_site_site_symmetry_order
_atom_site_calc_flag
_atom_site_refinement_flags_posn
_atom_site_refinement_flags_adp
_atom_site_refinement_flags_occupancy
_atom_site_disorder_assembly
_atom_site_disorder_group
B1 B 0.7645(5) -0.3333(5) 0.3288(5) 0.033(3) Uani 1 1 d . . . . .
B2 B 0.7281(5) -0.3231(5) 0.2566(6) 0.030(3) Uani 1 1 d . . . . .
B3 B 0.7863(5) -0.2988(5) 0.2548(5) 0.028(2) Uani 1 1 d . . . . .
B4 B 0.8210(5) -0.3511(5) 0.2998(5) 0.033(3) Uani 1 1 d . . . . .
B5 B 0.7840(5) -0.4073(5) 0.3290(6) 0.029(3) Uani 1 1 d . . . . .
B6 B 0.7252(5) -0.3903(5) 0.3025(6) 0.029(3) Uani 1 1 d . . . . .
B7 B 0.7249(5) -0.3912(5) 0.2121(6) 0.031(3) Uani 1 1 d . . . . .
B8 B 0.7596(5) -0.4433(5) 0.2564(5) 0.027(2) Uani 1 1 d . . . . .
B9 B 0.8176(5) -0.4179(5) 0.2550(5) 0.029(3) Uani 1 1 d . . . . .
B10 B 0.8201(5) -0.3509(5) 0.2088(5) 0.029(3) Uani 1 1 d . . . . .
B11 B 0.7626(4) -0.3338(5) 0.1822(6) 0.028(3) Uani 1 1 d . . . . .
B12 B 0.7819(5) -0.4077(5) 0.1820(6) 0.029(3) Uani 1 1 d . . . . .
I1 I 0.75373(3) -0.28555(3) 0.42164(3) 0.0427(2) Uani 1 1 d . . . . .
I2 I 0.66975(3) -0.26351(3) 0.25718(4) 0.0424(2) Uani 1 1 d . . . . .
I3 I 0.80327(3) -0.20682(3) 0.25402(4) 0.0430(2) Uani 1 1 d . . . . .
I4 I 0.88202(3) -0.32485(3) 0.35598(4) 0.0429(2) Uani 1 1 d . . . . .
I5 I 0.79657(3) -0.45395(3) 0.42234(3) 0.0409(2) Uani 1 1 d . . . . .
I6 I 0.66669(3) -0.41474(4) 0.36287(4) 0.0460(2) Uani 1 1 d . . . . .
I7 I 0.66372(3) -0.41528(4) 0.15520(4) 0.0425(2) Uani 1 1 d . . . . .
I8 I 0.74249(3) -0.53490(3) 0.25694(3) 0.03597(19) Uani 1 1 d . . . . .
I9 I 0.87574(3) -0.47852(3) 0.25386(4) 0.03640(18) Uani 1 1 d . . . . .
I10 I 0.87970(3) -0.32609(3) 0.14982(4) 0.0402(2) Uani 1 1 d . . . . .
I11 I 0.74988(3) -0.28780(3) 0.08930(3) 0.0385(2) Uani 1 1 d . . . . .
I12 I 0.79236(3) -0.45544(3) 0.08883(3) 0.03587(19) Uani 1 1 d . . . . .
Na1 Na 0.500000 -0.1524(5) 0.250000 0.078(2) Uani 1 2 d S T P B .
Na2 Na 0.5466(8) -0.4983(8) 0.5477(11) 0.118(4) Uani 0.5 1 d . . P A -1
Na3 Na 0.5002(5) -0.1477(7) 0.4305(9) 0.085(3) Uani 0.5 1 d . . P B -1
Na4 Na 0.4256(4) -0.0002(6) 0.4964(6) 0.066(3) Uani 0.5 1 d . . P B -1
N31 N 0.6612(5) -0.3864(5) 0.5642(7) 0.080(3) Uani 1 1 d D U . . .
O31 O 0.6011(7) -0.4350(8) 0.5415(13) 0.166(6) Uani 1 1 d D U . . .
C31 C 0.6410(8) -0.4339(8) 0.558(2) 0.169(7) Uani 1 1 d D U . . .
H31 H 0.657186 -0.469266 0.566055 0.203 Uiso 1 1 calc R U . A .
C32 C 0.6431(7) -0.3315(6) 0.5479(8) 0.078(4) Uani 1 1 d D U . . .
H32A H 0.666227 -0.301464 0.557859 0.117 Uiso 1 1 calc R U . . .
H32B H 0.635247 -0.330387 0.499671 0.117 Uiso 1 1 calc R U . . .
H32C H 0.615173 -0.324328 0.574888 0.117 Uiso 1 1 calc R U . . .
C33 C 0.7093(6) -0.3897(8) 0.5772(9) 0.087(4) Uani 1 1 d D U . . .
H33A H 0.721957 -0.350276 0.581398 0.130 Uiso 1 1 calc R U . . .
H33B H 0.714509 -0.411071 0.619498 0.130 Uiso 1 1 calc R U . . .
H33C H 0.724632 -0.410006 0.539823 0.130 Uiso 1 1 calc R U . . .
N41 N 0.5199(15) -0.3637(17) 0.387(3) 0.128(11) Uani 0.5 1 d . U P A -1
O41 O 0.5118(13) -0.4422(17) 0.473(2) 0.151(8) Uani 0.5 1 d . U P A -1
C41 C 0.534(2) -0.403(2) 0.432(3) 0.133(11) Uani 0.5 1 d . U P A -1
H41 H 0.566910 -0.405206 0.435710 0.159 Uiso 0.5 1 calc R U P A -1
C42 C 0.4663(17) -0.357(2) 0.375(3) 0.126(15) Uani 0.5 1 d . U P A -1
H42A H 0.449848 -0.386901 0.401828 0.189 Uiso 0.5 1 calc R U P A -1
H42B H 0.456187 -0.318516 0.389250 0.189 Uiso 0.5 1 calc R U P A -1
H42C H 0.459418 -0.362967 0.327007 0.189 Uiso 0.5 1 calc R U P A -1
C43 C 0.5455(19) -0.326(2) 0.354(3) 0.154(19) Uani 0.5 1 d . U P A -1
H43A H 0.525738 -0.302511 0.324695 0.232 Uiso 0.5 1 calc R U P A -1
H43B H 0.561850 -0.301212 0.386167 0.232 Uiso 0.5 1 calc R U P A -1
H43C H 0.568104 -0.347437 0.326207 0.232 Uiso 0.5 1 calc R U P A -1
N51 N 0.6294(4) -0.1572(5) 0.3874(5) 0.052(2) Uani 1 1 d . U . . .
O51 O 0.5567(5) -0.1631(6) 0.3413(7) 0.087(3) Uani 1 1 d . U . . .
C51 C 0.5959(6) -0.1408(8) 0.3443(8) 0.067(3) Uani 1 1 d . U . . .
H51 H 0.602656 -0.109815 0.313922 0.080 Uiso 1 1 calc R U . . .
C52 C 0.6222(6) -0.2044(7) 0.4350(8) 0.069(4) Uani 1 1 d . U . . .
H52A H 0.650262 -0.210056 0.462065 0.103 Uiso 1 1 calc R U . . .
H52B H 0.596221 -0.194742 0.465031 0.103 Uiso 1 1 calc R U . . .
H52C H 0.615085 -0.240255 0.410199 0.103 Uiso 1 1 calc R U . . .
C53 C 0.6751(6) -0.1313(7) 0.3870(9) 0.065(3) Uani 1 1 d . U . . .
H53A H 0.694120 -0.149435 0.422243 0.098 Uiso 1 1 calc R U . . .
H53B H 0.689510 -0.137520 0.342675 0.098 Uiso 1 1 calc R U . . .
H53C H 0.672475 -0.089441 0.395798 0.098 Uiso 1 1 calc R U . . .
N61 N 0.3732(4) -0.1594(5) 0.3793(5) 0.049(2) Uani 1 1 d . U . . .
O61 O 0.4465(5) -0.1674(7) 0.3381(7) 0.091(3) Uani 1 1 d . U . . .
C61 C 0.4073(6) -0.1451(8) 0.3386(8) 0.069(3) Uani 1 1 d . U . . .
H61 H 0.401540 -0.115045 0.306650 0.083 Uiso 1 1 calc R U . . .
C62 C 0.3788(6) -0.2068(7) 0.4269(8) 0.068(4) Uani 1 1 d . U . . .
H62A H 0.350238 -0.211603 0.453111 0.102 Uiso 1 1 calc R U . . .
H62B H 0.385407 -0.242853 0.402082 0.102 Uiso 1 1 calc R U . . .
H62C H 0.404539 -0.198124 0.457584 0.102 Uiso 1 1 calc R U . . .
C63 C 0.3301(6) -0.1318(7) 0.3755(9) 0.068(3) Uani 1 1 d . U . . .
H63A H 0.309259 -0.148210 0.409670 0.101 Uiso 1 1 calc R U . . .
H63B H 0.333975 -0.089958 0.383716 0.101 Uiso 1 1 calc R U . . .
H63C H 0.316817 -0.137736 0.330310 0.101 Uiso 1 1 calc R U . . .
N21 N 0.6538(6) -0.6081(6) 0.4543(7) 0.081(3) Uani 1 1 d D U . . .
O21 O 0.5913(7) -0.5665(8) 0.4900(11) 0.136(5) Uani 1 1 d D U . . .
C21 C 0.6304(8) -0.5640(8) 0.4711(12) 0.108(5) Uani 1 1 d D U . . .
H21 H 0.644724 -0.526786 0.468598 0.129 Uiso 1 1 calc R U . . .
C22 C 0.7008(6) -0.6026(7) 0.4350(8) 0.081(4) Uani 1 1 d D U . . .
H22A H 0.713307 -0.641023 0.423713 0.121 Uiso 1 1 calc R U . . .
H22B H 0.703086 -0.576998 0.395401 0.121 Uiso 1 1 calc R U . . .
H22C H 0.718550 -0.585799 0.472555 0.121 Uiso 1 1 calc R U . . .
C23 C 0.6375(8) -0.6658(7) 0.4629(10) 0.095(5) Uani 1 1 d D U . . .
H23A H 0.660941 -0.693282 0.446635 0.142 Uiso 1 1 calc R U . . .
H23B H 0.631419 -0.672960 0.511032 0.142 Uiso 1 1 calc R U . . .
H23C H 0.608815 -0.671042 0.437062 0.142 Uiso 1 1 calc R U . . .
N11 N 0.501(3) 0.0363(10) 0.2377(19) 0.104(7) Uani 0.5 1 d D U P B -1
O11 O 0.5017(13) -0.0546(11) 0.2225(16) 0.109(6) Uani 0.5 1 d D U P B -1
C11 C 0.500(4) -0.0147(12) 0.261(2) 0.105(7) Uani 0.5 1 d D U P B -1
H11 H 0.497525 -0.021234 0.308547 0.126 Uiso 0.5 1 calc R U P B -1
C12 C 0.5036(17) 0.0543(18) 0.1702(18) 0.109(10) Uani 0.5 1 d D U P B -1
H12A H 0.504284 0.096938 0.168214 0.164 Uiso 0.5 1 calc R U P B -1
H12B H 0.531761 0.038655 0.149222 0.164 Uiso 0.5 1 calc R U P B -1
H12C H 0.476387 0.039904 0.145722 0.164 Uiso 0.5 1 calc R U P B -1
C13 C 0.5002(15) 0.0820(14) 0.2865(19) 0.100(9) Uani 0.5 1 d D U P B -1
H13A H 0.501458 0.119710 0.263247 0.151 Uiso 0.5 1 calc R U P B -1
H13B H 0.471496 0.079421 0.312790 0.151 Uiso 0.5 1 calc R U P B -1
H13C H 0.526852 0.078387 0.316921 0.151 Uiso 0.5 1 calc R U P B -1
O1 O 0.5560(10) -0.0991(14) 0.4919(15) 0.108(6) Uani 0.5 1 d . . P B -1
H1A H 0.580400 -0.093421 0.469812 0.162 Uiso 0.5 1 d R U P B -1
H1B H 0.548231 -0.082611 0.528103 0.162 Uiso 0.5 1 d R U P B -1
O2 O 0.4430(9) -0.0973(12) 0.4846(15) 0.095(5) Uani 0.5 1 d . . P B -1
H2A H 0.449580 -0.108425 0.524007 0.142 Uiso 0.5 1 d R U P B -1
H2B H 0.421290 -0.109775 0.460307 0.142 Uiso 0.5 1 d R U P B -1
N71 N 0.5014(10) -0.2525(15) 0.6021(13) 0.101(6) Uani 0.5 1 d D U P B -1
O71 O 0.5001(7) -0.2347(13) 0.4996(13) 0.090(4) Uani 0.5 1 d D U P B -1
C71 C 0.5017(10) -0.2155(15) 0.5555(16) 0.097(6) Uani 0.5 1 d D U P B -1
H71 H 0.503156 -0.174864 0.564217 0.116 Uiso 0.5 1 calc R U P B -1
C72 C 0.4967(16) -0.241(2) 0.6715(15) 0.123(11) Uani 0.5 1 d D U P B -1
H72A H 0.497583 -0.278216 0.696490 0.185 Uiso 0.5 1 calc R U P B -1
H72B H 0.522213 -0.216363 0.686590 0.185 Uiso 0.5 1 calc R U P B -1
H72C H 0.467135 -0.221754 0.679893 0.185 Uiso 0.5 1 calc R U P B -1
C73 C 0.4951(18) -0.3108(16) 0.581(2) 0.134(13) Uani 0.5 1 d D U P B -1
H73A H 0.495354 -0.336345 0.620957 0.201 Uiso 0.5 1 calc R U P B -1
H73B H 0.465435 -0.314538 0.557617 0.201 Uiso 0.5 1 calc R U P B -1
H73C H 0.520346 -0.321928 0.550584 0.201 Uiso 0.5 1 calc R U P B -1
N81 N 0.5775(13) -0.4423(15) 0.7619(14) 0.205(16) Uani 0.5 1 d D U P A -1
O81 O 0.5545(17) -0.478(2) 0.6690(16) 0.219(13) Uani 0.5 1 d D U P A -1
C81 C 0.5525(14) -0.4766(16) 0.7295(17) 0.218(15) Uani 0.5 1 d D U P A -1
H81 H 0.531967 -0.501998 0.752811 0.262 Uiso 0.5 1 calc R U P A -1
C82 C 0.6138(17) -0.409(3) 0.736(3) 0.25(3) Uani 0.5 1 d D U P A -1
H82A H 0.627670 -0.385543 0.771883 0.378 Uiso 0.5 1 calc R U P A -1
H82B H 0.637295 -0.434465 0.715902 0.378 Uiso 0.5 1 calc R U P A -1
H82C H 0.601711 -0.382728 0.700346 0.378 Uiso 0.5 1 calc R U P A -1
C83 C 0.574(2) -0.447(3) 0.8331(14) 0.23(2) Uani 0.5 1 d D U P A -1
H83A H 0.595226 -0.418116 0.853999 0.350 Uiso 0.5 1 calc R U P A -1
H83B H 0.542539 -0.439050 0.847511 0.350 Uiso 0.5 1 calc R U P A -1
H83C H 0.583512 -0.485991 0.847320 0.350 Uiso 0.5 1 calc R U P A -1

loop_
_atom_site_aniso_label
_atom_site_aniso_U_11
_atom_site_aniso_U_22
_atom_site_aniso_U_33
_atom_site_aniso_U_23
_atom_site_aniso_U_13
_atom_site_aniso_U_12
B1 0.071(9) 0.017(5) 0.011(5) -0.001(4) -0.006(5) 0.006(6)
B2 0.049(7) 0.023(5) 0.019(5) 0.000(4) 0.006(5) 0.012(5)
B3 0.045(7) 0.019(5) 0.018(5) 0.001(4) -0.003(5) 0.002(5)
B4 0.063(9) 0.026(6) 0.009(5) 0.003(4) -0.005(5) 0.000(6)
B5 0.045(7) 0.024(6) 0.017(5) 0.001(4) -0.005(5) -0.001(5)
B6 0.051(8) 0.020(5) 0.017(5) -0.003(4) 0.006(5) 0.001(5)
B7 0.056(8) 0.018(5) 0.017(5) -0.002(4) 0.002(5) 0.005(5)
B8 0.046(7) 0.023(5) 0.013(5) 0.000(4) 0.006(5) 0.007(5)
B9 0.054(8) 0.018(5) 0.015(5) 0.002(4) -0.001(5) 0.002(5)
B10 0.054(8) 0.016(5) 0.016(5) -0.006(4) 0.006(5) 0.005(5)
B11 0.042(7) 0.027(6) 0.016(5) 0.002(4) -0.001(5) 0.007(5)
B12 0.049(8) 0.018(5) 0.020(5) 0.001(4) 0.006(5) 0.008(5)
I1 0.0800(6) 0.0320(4) 0.0162(3) -0.0079(3) 0.0013(3) 0.0094(4)
I2 0.0646(5) 0.0325(4) 0.0302(4) -0.0009(3) 0.0016(3) 0.0185(4)
I3 0.0804(6) 0.0168(3) 0.0318(4) -0.0006(3) -0.0028(4) 0.0014(3)
I4 0.0641(5) 0.0319(4) 0.0325(4) -0.0039(3) -0.0133(4) -0.0001(4)
I5 0.0781(6) 0.0294(4) 0.0152(3) 0.0064(3) -0.0020(3) 0.0067(4)
I6 0.0647(6) 0.0399(4) 0.0335(4) 0.0035(3) 0.0167(4) 0.0031(4)
I7 0.0547(5) 0.0381(4) 0.0347(4) -0.0042(3) -0.0086(3) 0.0028(4)
I8 0.0634(5) 0.0184(3) 0.0262(3) 0.0009(3) 0.0022(3) -0.0020(3)
I9 0.0546(5) 0.0235(3) 0.0311(4) 0.0015(3) -0.0008(3) 0.0084(3)
I10 0.0590(5) 0.0305(4) 0.0310(4) 0.0051(3) 0.0082(3) -0.0012(3)
I11 0.0710(5) 0.0273(4) 0.0171(3) 0.0064(3) -0.0022(3) 0.0093(3)
I12 0.0673(5) 0.0243(3) 0.0160(3) -0.0051(2) 0.0021(3) 0.0050(3)
Na1 0.070(4) 0.073(5) 0.090(4) 0.000 0.013(3) 0.000
Na2 0.149(9) 0.067(8) 0.139(10) 0.013(7) 0.011(8) 0.001(6)
Na3 0.064(5) 0.099(7) 0.092(5) -0.020(5) 0.007(4) -0.007(5)
Na4 0.050(6) 0.094(7) 0.054(7) 0.007(6) 0.009(5) -0.003(6)
N31 0.139(8) 0.045(5) 0.055(7) 0.004(5) 0.023(7) 0.013(5)
O31 0.178(10) 0.081(7) 0.238(16) 0.034(9) -0.035(11) -0.023(7)
C31 0.179(10) 0.053(5) 0.28(2) 0.026(9) -0.043(12) -0.004(7)
C32 0.130(11) 0.046(5) 0.060(9) 0.004(6) 0.025(9) 0.010(7)
C33 0.139(8) 0.066(9) 0.056(9) 0.010(8) 0.025(7) 0.020(6)
N41 0.106(15) 0.084(18) 0.20(2) 0.050(16) 0.000(17) -0.014(14)
O41 0.127(12) 0.118(18) 0.209(19) 0.075(16) 0.016(12) -0.003(10)
C41 0.115(15) 0.092(19) 0.19(2) 0.053(16) 0.019(18) 0.005(15)
C42 0.106(15) 0.08(3) 0.19(4) 0.02(2) -0.006(19) -0.016(15)
C43 0.109(17) 0.11(3) 0.25(4) 0.08(3) 0.01(2) -0.01(2)
N51 0.075(4) 0.045(5) 0.036(5) -0.001(4) 0.018(4) 0.003(4)
O51 0.082(4) 0.097(8) 0.084(5) -0.008(5) 0.009(3) 0.001(5)
C51 0.081(4) 0.066(8) 0.052(6) 0.004(5) 0.010(4) 0.010(5)
C52 0.093(9) 0.063(7) 0.051(7) 0.015(6) 0.021(7) 0.004(7)
C53 0.078(5) 0.046(7) 0.072(9) -0.008(6) 0.014(5) 0.000(5)
N61 0.072(4) 0.042(5) 0.033(4) -0.006(4) -0.004(4) -0.016(4)
O61 0.080(4) 0.117(9) 0.076(5) -0.005(5) 0.007(3) -0.012(5)
C61 0.079(4) 0.079(8) 0.049(6) 0.001(5) 0.007(4) -0.022(5)
C62 0.080(9) 0.066(8) 0.058(8) 0.017(6) -0.008(7) -0.015(6)
C63 0.079(5) 0.055(8) 0.069(10) 0.001(6) 0.000(5) -0.006(5)
N21 0.140(9) 0.060(5) 0.042(7) 0.013(5) -0.012(6) -0.004(6)
O21 0.151(10) 0.098(8) 0.159(13) -0.004(8) 0.014(9) 0.005(6)
C21 0.147(10) 0.070(6) 0.105(13) 0.005(8) -0.003(9) 0.005(7)
C22 0.142(9) 0.059(8) 0.041(8) 0.001(7) -0.009(7) -0.009(6)
C23 0.141(12) 0.064(6) 0.080(12) 0.013(7) -0.013(11) -0.009(7)
N11 0.075(16) 0.079(6) 0.159(17) 0.006(10) 0.02(2) -0.006(11)
O11 0.112(16) 0.075(6) 0.139(12) 0.013(7) 0.012(13) 0.001(9)
C11 0.080(16) 0.078(6) 0.156(14) 0.004(9) 0.020(19) -0.005(11)
C12 0.07(2) 0.094(18) 0.160(18) 0.011(12) 0.02(2) 0.00(2)
C13 0.06(2) 0.078(9) 0.161(19) 0.006(14) 0.01(3) -0.002(16)
O1 0.084(10) 0.137(15) 0.103(10) -0.037(10) 0.006(9) -0.022(11)
O2 0.083(10) 0.099(8) 0.103(9) -0.023(8) 0.017(9) -0.006(8)
N71 0.039(13) 0.165(14) 0.101(8) 0.008(9) -0.004(9) -0.010(11)
O71 0.028(9) 0.139(9) 0.103(7) 0.015(8) 0.007(7) 0.002(7)
C71 0.020(10) 0.168(13) 0.102(7) 0.010(8) 0.008(7) 0.004(9)
C72 0.09(3) 0.18(2) 0.102(8) 0.008(11) 0.004(11) -0.02(2)
C73 0.12(4) 0.167(13) 0.118(17) 0.005(14) -0.02(2) -0.015(13)
N81 0.28(4) 0.17(3) 0.167(19) -0.03(2) -0.01(2) 0.06(3)
O81 0.29(3) 0.22(3) 0.151(11) -0.033(13) 0.008(13) 0.03(3)
C81 0.30(3) 0.20(3) 0.151(11) -0.038(15) 0.005(15) 0.03(3)
C82 0.31(4) 0.21(5) 0.24(4) -0.02(4) -0.01(3) 0.02(4)
C83 0.35(6) 0.19(5) 0.163(18) -0.05(2) -0.02(2) 0.07(4)

loop_
_atom_type_symbol
_atom_type_description
_atom_type_scat_dispersion_real
_atom_type_scat_dispersion_imag
_atom_type_scat_source
C C 0.0033 0.0016 'International Tables Vol C Tables 4.2.6.8 and 6.1.1.4'
H H 0.0000 0.0000 'International Tables Vol C Tables 4.2.6.8 and 6.1.1.4'
B B 0.0013 0.0007 'International Tables Vol C Tables 4.2.6.8 and 6.1.1.4'
N N 0.0061 0.0033 'International Tables Vol C Tables 4.2.6.8 and 6.1.1.4'
O O 0.0106 0.0060 'International Tables Vol C Tables 4.2.6.8 and 6.1.1.4'
Na Na 0.0362 0.0249 'International Tables Vol C Tables 4.2.6.8 and 6.1.1.4'
I I -0.4742 1.8119 'International Tables Vol C Tables 4.2.6.8 and 6.1.1.4'

loop_
_exptl_crystal_face_index_h
_exptl_crystal_face_index_k
_exptl_crystal_face_index_l
_exptl_crystal_face_perp_dist
-1 0 0 0.0173
1 0 0 0.0196
0 1 2 0.1257
1 2 -2 0.0856
1 2 2 0.1063
0 0 -1 0.0927
0 0 1 0.1289
1 2 1 0.0958
1 2 0 0.0968
-1 -2 0 0.0766
0 -1 2 0.1169
-1 -2 -1 0.0932
0 1 -2 0.0863
-1 -1 -2 0.0924
-1 0 -2 0.0874
0 -1 1 0.1068
-1 -1 -1 0.0857
0 1 -1 0.0833
1 1 1 0.1000
1 0 2 0.1206

loop_
_geom_angle_atom_site_label_1
_geom_angle_atom_site_label_2
_geom_angle_atom_site_label_3
_geom_angle
_geom_angle_site_symmetry_1
_geom_angle_site_symmetry_3
_geom_angle_publ_flag
B2 B1 B5 108.2(8) . . ?
B2 B1 B6 59.8(7) . . ?
B2 B1 I1 121.7(8) . . ?
B3 B1 B2 59.6(7) . . ?
B3 B1 B5 108.3(8) . . ?
B3 B1 B6 108.0(8) . . ?
B3 B1 I1 121.5(7) . . ?
B4 B1 B2 108.3(8) . . ?
B4 B1 B3 60.8(7) . . ?
B4 B1 B5 59.6(7) . . ?
B4 B1 B6 108.5(8) . . ?
B4 B1 I1 121.5(8) . . ?
B5 B1 B6 60.7(7) . . ?
B5 B1 I1 121.7(6) . . ?
B6 B1 I1 121.4(8) . . ?
B1 B2 B6 60.7(7) . . ?
B1 B2 B7 107.8(8) . . ?
B1 B2 B11 107.9(9) . . ?
B1 B2 I2 122.4(7) . . ?
B3 B2 B1 59.9(7) . . ?
B3 B2 B6 109.0(9) . . ?
B3 B2 B7 108.2(8) . . ?
B3 B2 B11 59.9(7) . . ?
B3 B2 I2 122.6(7) . . ?
B6 B2 B7 59.7(6) . . ?
B6 B2 B11 108.7(8) . . ?
B6 B2 I2 120.3(8) . . ?
B7 B2 I2 120.7(8) . . ?
B11 B2 B7 60.5(7) . . ?
B11 B2 I2 121.5(7) . . ?
B1 B3 B4 59.6(7) . . ?
B1 B3 B10 108.2(8) . . ?
B1 B3 B11 108.9(8) . . ?
B1 B3 I3 121.4(7) . . ?
B2 B3 B1 60.5(7) . . ?
B2 B3 B4 108.0(8) . . ?
B2 B3 B10 108.5(8) . . ?
B2 B3 B11 60.7(7) . . ?
B2 B3 I3 121.4(7) . . ?
B4 B3 I3 121.9(8) . . ?
B10 B3 B4 60.1(6) . . ?
B10 B3 I3 121.6(8) . . ?
B11 B3 B4 108.1(8) . . ?
B11 B3 B10 60.0(7) . . ?
B11 B3 I3 121.4(7) . . ?
B1 B4 B3 59.6(7) . . ?
B1 B4 B10 108.0(9) . . ?
B1 B4 I4 121.2(7) . . ?
B3 B4 I4 121.4(7) . . ?
B5 B4 B1 60.6(7) . . ?
B5 B4 B3 108.1(10) . . ?
B5 B4 B9 59.9(7) . . ?
B5 B4 B10 108.6(9) . . ?
B5 B4 I4 121.7(7) . . ?
B9 B4 B1 108.0(9) . . ?
B9 B4 B3 107.5(8) . . ?
B9 B4 B10 60.2(6) . . ?
B9 B4 I4 122.7(8) . . ?
B10 B4 B3 59.8(6) . . ?
B10 B4 I4 121.5(8) . . ?
B1 B5 B6 60.2(7) . . ?
B1 B5 B8 108.1(8) . . ?
B1 B5 I5 121.7(7) . . ?
B4 B5 B1 59.8(8) . . ?
B4 B5 B6 108.2(8) . . ?
B4 B5 B8 108.2(8) . . ?
B4 B5 I5 122.5(7) . . ?
B6 B5 I5 120.5(7) . . ?
B8 B5 B6 60.3(6) . . ?
B8 B5 I5 121.2(7) . . ?
B9 B5 B1 107.5(8) . . ?
B9 B5 B4 60.1(7) . . ?
B9 B5 B6 107.7(8) . . ?
B9 B5 B8 59.6(7) . . ?
B9 B5 I5 122.9(8) . . ?
B1 B6 B5 59.1(7) . . ?
B1 B6 B8 106.6(9) . . ?
B1 B6 I6 121.7(7) . . ?
B2 B6 B1 59.5(7) . . ?
B2 B6 B5 106.7(9) . . ?
B2 B6 B8 107.3(8) . . ?
B2 B6 I6 122.9(8) . . ?
B5 B6 I6 121.3(7) . . ?
B7 B6 B1 107.3(8) . . ?
B7 B6 B2 60.3(6) . . ?
B7 B6 B5 106.8(9) . . ?
B7 B6 B8 59.6(6) . . ?
B7 B6 I6 123.3(8) . . ?
B8 B6 B5 59.3(7) . . ?
B8 B6 I6 122.3(7) . . ?
B2 B7 B11 59.7(7) . . ?
B2 B7 I7 121.2(8) . . ?
B6 B7 B2 60.0(6) . . ?
B6 B7 B8 61.0(6) . . ?
B6 B7 B11 108.4(9) . . ?
B6 B7 B12 109.2(9) . . ?
B6 B7 I7 121.7(8) . . ?
B8 B7 B2 108.3(8) . . ?
B8 B7 B11 108.0(9) . . ?
B8 B7 B12 60.4(7) . . ?
B8 B7 I7 122.6(7) . . ?
B11 B7 I7 120.6(7) . . ?
B12 B7 B2 107.4(9) . . ?
B12 B7 B11 59.5(7) . . ?
B12 B7 I7 121.6(7) . . ?
B5 B8 B6 60.4(7) . . ?
B5 B8 B12 107.5(9) . . ?
B5 B8 I8 122.2(7) . . ?
B6 B8 I8 121.7(7) . . ?
B7 B8 B5 107.6(8) . . ?
B7 B8 B6 59.4(6) . . ?
B7 B8 B12 59.9(7) . . ?
B7 B8 I8 121.7(8) . . ?
B9 B8 B5 59.4(7) . . ?
B9 B8 B6 107.7(8) . . ?
B9 B8 B7 107.5(8) . . ?
B9 B8 B12 60.0(7) . . ?
B9 B8 I8 122.4(7) . . ?
B12 B8 B6 107.5(8) . . ?
B12 B8 I8 121.9(7) . . ?
B4 B9 B10 60.5(6) . . ?
B4 B9 B12 108.7(8) . . ?
B4 B9 I9 121.0(8) . . ?
B5 B9 B4 60.0(7) . . ?
B5 B9 B8 61.0(7) . . ?
B5 B9 B10 109.0(8) . . ?
B5 B9 B12 109.4(9) . . ?
B5 B9 I9 121.2(7) . . ?
B8 B9 B4 109.2(9) . . ?
B8 B9 B10 109.2(9) . . ?
B8 B9 B12 60.8(7) . . ?
B8 B9 I9 121.1(7) . . ?
B10 B9 I9 120.8(8) . . ?
B12 B9 B10 60.0(7) . . ?
B12 B9 I9 121.3(7) . . ?
B3 B10 B4 60.1(6) . . ?
B3 B10 I10 122.2(7) . . ?
B4 B10 I10 122.1(8) . . ?
B9 B10 B3 107.0(8) . . ?
B9 B10 B4 59.3(6) . . ?
B9 B10 I10 122.4(8) . . ?
B11 B10 B3 59.7(7) . . ?
B11 B10 B4 107.9(9) . . ?
B11 B10 B9 107.5(9) . . ?
B11 B10 B12 59.9(7) . . ?
B11 B10 I10 121.7(7) . . ?
B12 B10 B3 107.5(9) . . ?
B12 B10 B4 107.6(8) . . ?
B12 B10 B9 59.9(7) . . ?
B12 B10 I10 121.7(6) . . ?
B2 B11 B7 59.9(7) . . ?
B2 B11 I11 122.4(7) . . ?
B3 B11 B2 59.4(7) . . ?
B3 B11 B7 107.3(8) . . ?
B3 B11 B10 60.3(6) . . ?
B3 B11 B12 108.1(8) . . ?
B3 B11 I11 122.1(7) . . ?
B7 B11 I11 122.2(7) . . ?
B10 B11 B2 107.8(8) . . ?
B10 B11 B7 107.7(8) . . ?
B10 B11 B12 60.1(7) . . ?
B10 B11 I11 121.3(7) . . ?
B12 B11 B2 107.8(8) . . ?
B12 B11 B7 59.8(7) . . ?
B12 B11 I11 121.3(7) . . ?
B7 B12 B8 59.8(7) . . ?
B7 B12 I12 121.1(8) . . ?
B8 B12 I12 120.9(7) . . ?
B9 B12 B7 106.9(8) . . ?
B9 B12 B8 59.3(7) . . ?
B9 B12 B10 60.1(7) . . ?
B9 B12 I12 122.7(7) . . ?
B10 B12 B7 108.4(8) . . ?
B10 B12 B8 108.1(8) . . ?
B10 B12 I12 122.4(7) . . ?
B11 B12 B7 60.7(7) . . ?
B11 B12 B8 108.5(8) . . ?
B11 B12 B9 107.6(8) . . ?
B11 B12 B10 59.9(7) . . ?
B11 B12 I12 121.8(7) . . ?
O51 Na1 Na3 137.8(4) 3_655 . ?
O51 Na1 Na3 42.7(4) . . ?
O51 Na1 O51 168.5(8) . 3_655 ?
O61 Na1 Na3 42.8(4) . . ?
O61 Na1 Na3 137.9(4) 3_655 . ?
O61 Na1 O51 95.2(5) 3_655 . ?
O61 Na1 O51 83.1(5) 3_655 3_655 ?
O61 Na1 O51 95.2(5) . 3_655 ?
O61 Na1 O51 83.1(5) . . ?
O61 Na1 O61 163.2(9) . 3_655 ?
O11 Na1 Na3 101.9(9) . . ?
O11 Na1 O51 104.9(10) . . ?
O11 Na1 O51 86.5(10) . 3_655 ?
O11 Na1 O61 87.4(9) . 3_655 ?
O11 Na1 O61 109.3(9) . . ?
O31 Na2 C31 15.9(6) . . ?
O31 Na2 O41 84.2(13) . . ?
O31 Na2 O21 91.2(12) . . ?
O31 Na2 O81 81.8(15) . . ?
O41 Na2 C31 99.5(13) . . ?
O41 Na2 O21 108.6(17) . . ?
O41 Na2 O81 125.7(19) . . ?
O21 Na2 C31 82.2(10) . . ?
O21 Na2 O81 123.9(15) . . ?
O81 Na2 C31 76.3(15) . . ?
Na1 Na3 H2A 137.8 . . ?
Na1 Na3 H2B 104.1 . . ?
O51 Na3 Na1 43.2(4) . . ?
O51 Na3 O61 81.7(7) . . ?
O51 Na3 H2A 166.8 . . ?
O51 Na3 H2B 146.2 . . ?
O51 Na3 C71 121.8(9) . . ?
O61 Na3 Na1 40.9(4) . . ?
O61 Na3 H2A 104.2 . . ?
O61 Na3 H2B 70.3 . . ?
O61 Na3 C71 122.9(9) . . ?
O1 Na3 Na1 122.9(10) . . ?
O1 Na3 O51 89.1(9) . . ?
O1 Na3 O61 158.2(13) . . ?
O1 Na3 H2A 81.2 . . ?
O1 Na3 H2B 110.1 . . ?
O1 Na3 O71 95.9(12) . . ?
O1 Na3 C71 78.6(11) . . ?
O2 Na3 Na1 118.8(10) . . ?
O2 Na3 O51 154.2(12) . . ?
O2 Na3 O61 89.1(10) . . ?
O2 Na3 O1 90.8(12) . . ?
O2 Na3 H2A 19.3 . . ?
O2 Na3 H2B 19.4 . . ?
O2 Na3 O71 98.8(11) . . ?
O2 Na3 C71 83.4(11) . . ?
H2A Na3 H2B 34.7 . . ?
O71 Na3 Na1 122.6(9) . . ?
O71 Na3 O51 106.9(9) . . ?
O71 Na3 O61 105.6(9) . . ?
O71 Na3 H2A 83.2 . . ?
O71 Na3 H2B 98.8 . . ?
O71 Na3 C71 23.4(7) . . ?
C71 Na3 Na1 146.0(9) . . ?
C71 Na3 H2A 65.2 . . ?
C71 Na3 H2B 90.0 . . ?
O2 Na4 H2A 18.0 . . ?
O2 Na4 H2B 18.2 . . ?
H2A Na4 H2B 33.2 . . ?
C31 N31 C32 126.2(16) . . ?
C31 N31 C33 115.6(14) . . ?
C32 N31 C33 117.1(14) . . ?
C31 O31 Na2 134.8(18) . . ?
Na2 C31 H31 92.1 . . ?
N31 C31 Na2 146.6(16) . . ?
N31 C31 H31 120.1 . . ?
O31 C31 Na2 29.4(12) . . ?
O31 C31 N31 119.8(19) . . ?
O31 C31 H31 120.1 . . ?
N31 C32 H32A 109.5 . . ?
N31 C32 H32B 109.5 . . ?
N31 C32 H32C 109.5 . . ?
H32A C32 H32B 109.5 . . ?
H32A C32 H32C 109.5 . . ?
H32B C32 H32C 109.5 . . ?
N31 C33 H33A 109.5 . . ?
N31 C33 H33B 109.5 . . ?
N31 C33 H33C 109.5 . . ?
H33A C33 H33B 109.5 . . ?
H33A C33 H33C 109.5 . . ?
H33B C33 H33C 109.5 . . ?
C41 N41 C42 118(4) . . ?
C43 N41 C41 127(5) . . ?
C43 N41 C42 115(4) . . ?
C41 O41 Na2 124(3) . . ?
N41 C41 O41 134(5) . . ?
N41 C41 H41 113.0 . . ?
O41 C41 H41 113.0 . . ?
N41 C42 H42A 109.5 . . ?
N41 C42 H42B 109.5 . . ?
N41 C42 H42C 109.5 . . ?
H42A C42 H42B 109.5 . . ?
H42A C42 H42C 109.5 . . ?
H42B C42 H42C 109.5 . . ?
N41 C43 H43A 109.5 . . ?
N41 C43 H43B 109.5 . . ?
N41 C43 H43C 109.5 . . ?
H43A C43 H43B 109.5 . . ?
H43A C43 H43C 109.5 . . ?
H43B C43 H43C 109.5 . . ?
C51 N51 C52 121.2(15) . . ?
C51 N51 C53 122.5(13) . . ?
C53 N51 C52 116.2(14) . . ?
Na3 O51 Na1 94.1(6) . . ?
C51 O51 Na1 127.0(12) . . ?
C51 O51 Na3 121.1(12) . . ?
N51 C51 H51 117.7 . . ?
O51 C51 N51 124.7(16) . . ?
O51 C51 H51 117.7 . . ?
N51 C52 H52A 109.5 . . ?
N51 C52 H52B 109.5 . . ?
N51 C52 H52C 109.5 . . ?
H52A C52 H52B 109.5 . . ?
H52A C52 H52C 109.5 . . ?
H52B C52 H52C 109.5 . . ?
N51 C53 H53A 109.5 . . ?
N51 C53 H53B 109.5 . . ?
N51 C53 H53C 109.5 . . ?
H53A C53 H53B 109.5 . . ?
H53A C53 H53C 109.5 . . ?
H53B C53 H53C 109.5 . . ?
C61 N61 C62 120.0(15) . . ?
C61 N61 C63 121.4(14) . . ?
C63 N61 C62 118.4(13) . . ?
Na1 O61 Na3 96.3(6) . . ?
C61 O61 Na1 123.0(12) . . ?
C61 O61 Na3 119.8(12) . . ?
N61 C61 H61 117.1 . . ?
O61 C61 N61 125.9(17) . . ?
O61 C61 H61 117.1 . . ?
N61 C62 H62A 109.5 . . ?
N61 C62 H62B 109.5 . . ?
N61 C62 H62C 109.5 . . ?
H62A C62 H62B 109.5 . . ?
H62A C62 H62C 109.5 . . ?
H62B C62 H62C 109.5 . . ?
N61 C63 H63A 109.5 . . ?
N61 C63 H63B 109.5 . . ?
N61 C63 H63C 109.5 . . ?
H63A C63 H63B 109.5 . . ?
H63A C63 H63C 109.5 . . ?
H63B C63 H63C 109.5 . . ?
C21 N21 C22 120.8(15) . . ?
C21 N21 C23 122.8(17) . . ?
C22 N21 C23 115.8(15) . . ?
C21 O21 Na2 130.3(17) . . ?
N21 C21 H21 118.3 . . ?
O21 C21 N21 123(2) . . ?
O21 C21 H21 118.3 . . ?
N21 C22 H22A 109.5 . . ?
N21 C22 H22B 109.5 . . ?
N21 C22 H22C 109.5 . . ?
H22A C22 H22B 109.5 . . ?
H22A C22 H22C 109.5 . . ?
H22B C22 H22C 109.5 . . ?
N21 C23 H23A 109.5 . . ?
N21 C23 H23B 109.5 . . ?
N21 C23 H23C 109.5 . . ?
H23A C23 H23B 109.5 . . ?
H23A C23 H23C 109.5 . . ?
H23B C23 H23C 109.5 . . ?
C11 N11 C12 129(2) . . ?
C11 N11 C13 116(2) . . ?
C12 N11 C13 115(2) . . ?
C11 O11 Na1 126(2) . . ?
N11 C11 H11 120.7 . . ?
O11 C11 N11 119(3) . . ?
O11 C11 H11 120.7 . . ?
N11 C12 H12A 109.5 . . ?
N11 C12 H12B 109.5 . . ?
N11 C12 H12C 109.5 . . ?
H12A C12 H12B 109.5 . . ?
H12A C12 H12C 109.5 . . ?
H12B C12 H12C 109.5 . . ?
N11 C13 H13A 109.5 . . ?
N11 C13 H13B 109.5 . . ?
N11 C13 H13C 109.5 . . ?
H13A C13 H13B 109.5 . . ?
H13A C13 H13C 109.5 . . ?
H13B C13 H13C 109.5 . . ?
Na3 O1 H1A 112.9 . . ?
Na3 O1 H1B 118.8 . . ?
H1A O1 H1B 126.5 . . ?
Na3 O2 Na4 134.2(14) . . ?
Na3 O2 H2A 96.6 . . ?
Na3 O2 H2B 95.7 . . ?
Na4 O2 H2A 104.6 . . ?
Na4 O2 H2B 103.1 . . ?
H2A O2 H2B 126.5 . . ?
C71 N71 C72 127(3) . . ?
C71 N71 C73 115(2) . . ?
C72 N71 C73 117(2) . . ?
C71 O71 Na3 103(2) . . ?
Na3 C71 H71 68.3 . . ?
N71 C71 Na3 169(2) . . ?
N71 C71 H71 122.3 . . ?
O71 C71 Na3 54.0(19) . . ?
O71 C71 N71 115(3) . . ?
O71 C71 H71 122.3 . . ?
N71 C72 H72A 109.5 . . ?
N71 C72 H72B 109.5 . . ?
N71 C72 H72C 109.5 . . ?
H72A C72 H72B 109.5 . . ?
H72A C72 H72C 109.5 . . ?
H72B C72 H72C 109.5 . . ?
N71 C73 H73A 109.5 . . ?
N71 C73 H73B 109.5 . . ?
N71 C73 H73C 109.5 . . ?
H73A C73 H73B 109.5 . . ?
H73A C73 H73C 109.5 . . ?
H73B C73 H73C 109.5 . . ?
C81 N81 C82 126.2(16) . . ?
C81 N81 C83 115.5(15) . . ?
C82 N81 C83 117.1(14) . . ?
C81 O81 Na2 167(3) . . ?
N81 C81 H81 120.1 . . ?
O81 C81 N81 120(2) . . ?
O81 C81 H81 120.1 . . ?
N81 C82 H82A 109.5 . . ?
N81 C82 H82B 109.5 . . ?
N81 C82 H82C 109.5 . . ?
H82A C82 H82B 109.5 . . ?
H82A C82 H82C 109.5 . . ?
H82B C82 H82C 109.5 . . ?
N81 C83 H83A 109.5 . . ?
N81 C83 H83B 109.5 . . ?
N81 C83 H83C 109.5 . . ?
H83A C83 H83B 109.5 . . ?
H83A C83 H83C 109.5 . . ?
H83B C83 H83C 109.5 . . ?

loop_
_geom_bond_atom_site_label_1
_geom_bond_atom_site_label_2
_geom_bond_distance
_geom_bond_site_symmetry_2
_geom_bond_publ_flag
B1 B2 1.786(17) . ?
B1 B3 1.776(16) . ?
B1 B4 1.78(2) . ?
B1 B5 1.789(17) . ?
B1 B6 1.808(18) . ?
B1 I1 2.159(11) . ?
B2 B3 1.771(19) . ?
B2 B6 1.792(16) . ?
B2 B7 1.797(16) . ?
B2 B11 1.793(16) . ?
B2 I2 2.169(12) . ?
B3 B4 1.797(17) . ?
B3 B10 1.792(16) . ?
B3 B11 1.780(16) . ?
B3 I3 2.168(11) . ?
B4 B5 1.772(18) . ?
B4 B9 1.774(16) . ?
B4 B10 1.796(15) . ?
B4 I4 2.167(14) . ?
B5 B6 1.818(18) . ?
B5 B8 1.798(16) . ?
B5 B9 1.770(17) . ?
B5 I5 2.163(11) . ?
B6 B7 1.786(16) . ?
B6 B8 1.815(16) . ?
B6 I6 2.142(13) . ?
B7 B8 1.789(17) . ?
B7 B11 1.808(18) . ?
B7 B12 1.791(18) . ?
B7 I7 2.165(14) . ?
B8 B9 1.773(19) . ?
B8 B12 1.800(16) . ?
B8 I8 2.162(12) . ?
B9 B10 1.790(15) . ?
B9 B12 1.786(17) . ?
B9 I9 2.182(13) . ?
B10 B11 1.785(18) . ?
B10 B12 1.788(18) . ?
B10 I10 2.154(13) . ?
B11 B12 1.785(16) . ?
B11 I11 2.149(11) . ?
B12 I12 2.164(11) . ?
Na1 Na3 3.566(17) . ?
Na1 O51 2.447(14) 3_655 ?
Na1 O51 2.447(14) . ?
Na1 O61 2.351(13) 3_655 ?
Na1 O61 2.351(13) . ?
Na1 O11 2.31(3) . ?
Na2 O31 2.15(3) . ?
Na2 C31 3.11(3) . ?
Na2 O41 2.20(4) . ?
Na2 O21 2.33(3) . ?
Na2 O81 2.45(4) . ?
Na3 O51 2.43(2) . ?
Na3 O61 2.44(2) . ?
Na3 O1 2.30(3) . ?
Na3 O2 2.28(3) . ?
Na3 H2A 2.5221 . ?
Na3 H2B 2.5101 . ?
Na3 O71 2.42(3) . ?
Na3 C71 2.92(4) . ?
Na4 O2 2.30(3) . ?
Na4 H2A 2.6358 . ?
Na4 H2B 2.6176 . ?
N31 C31 1.244(19) . ?
N31 C32 1.402(16) . ?
N31 C33 1.413(17) . ?
O31 C31 1.197(19) . ?
C31 H31 0.9500 . ?
C32 H32A 0.9800 . ?
C32 H32B 0.9800 . ?
C32 H32C 0.9800 . ?
C33 H33A 0.9800 . ?
C33 H33B 0.9800 . ?
C33 H33C 0.9800 . ?
N41 C41 1.33(6) . ?
N41 C42 1.57(6) . ?
N41 C43 1.31(6) . ?
O41 C41 1.37(6) . ?
C41 H41 0.9500 . ?
C42 H42A 0.9800 . ?
C42 H42B 0.9800 . ?
C42 H42C 0.9800 . ?
C43 H43A 0.9800 . ?
C43 H43B 0.9800 . ?
C43 H43C 0.9800 . ?
N51 C51 1.34(2) . ?
N51 C52 1.449(18) . ?
N51 C53 1.446(19) . ?
O51 C51 1.25(2) . ?
C51 H51 0.9500 . ?
C52 H52A 0.9800 . ?
C52 H52B 0.9800 . ?
C52 H52C 0.9800 . ?
C53 H53A 0.9800 . ?
C53 H53B 0.9800 . ?
C53 H53C 0.9800 . ?
N61 C61 1.314(19) . ?
N61 C62 1.447(18) . ?
N61 C63 1.40(2) . ?
O61 C61 1.24(2) . ?
C61 H61 0.9500 . ?
C62 H62A 0.9800 . ?
C62 H62B 0.9800 . ?
C62 H62C 0.9800 . ?
C63 H63A 0.9800 . ?
C63 H63B 0.9800 . ?
C63 H63C 0.9800 . ?
N21 C21 1.263(19) . ?
N21 C22 1.415(17) . ?
N21 C23 1.416(17) . ?
O21 C21 1.189(19) . ?
C21 H21 0.9500 . ?
C22 H22A 0.9800 . ?
C22 H22B 0.9800 . ?
C22 H22C 0.9800 . ?
C23 H23A 0.9800 . ?
C23 H23B 0.9800 . ?
C23 H23C 0.9800 . ?
N11 C11 1.26(2) . ?
N11 C12 1.40(2) . ?
N11 C13 1.42(2) . ?
O11 C11 1.19(2) . ?
C11 H11 0.9500 . ?
C12 H12A 0.9800 . ?
C12 H12B 0.9800 . ?
C12 H12C 0.9800 . ?
C13 H13A 0.9800 . ?
C13 H13B 0.9800 . ?
C13 H13C 0.9800 . ?
O1 H1A 0.8398 . ?
O1 H1B 0.8395 . ?
O2 H2A 0.8401 . ?
O2 H2B 0.8398 . ?
N71 C71 1.25(2) . ?
N71 C72 1.40(2) . ?
N71 C73 1.41(2) . ?
O71 C71 1.19(2) . ?
C71 H71 0.9500 . ?
C72 H72A 0.9800 . ?
C72 H72B 0.9800 . ?
C72 H72C 0.9800 . ?
C73 H73A 0.9800 . ?
C73 H73B 0.9800 . ?
C73 H73C 0.9800 . ?
N81 C81 1.244(19) . ?
N81 C82 1.402(16) . ?
N81 C83 1.413(17) . ?
O81 C81 1.197(19) . ?
C81 H81 0.9500 . ?
C82 H82A 0.9800 . ?
C82 H82B 0.9800 . ?
C82 H82C 0.9800 . ?
C83 H83A 0.9800 . ?
C83 H83B 0.9800 . ?
C83 H83C 0.9800 . ?

loop_
_geom_torsion_atom_site_label_1
_geom_torsion_atom_site_label_2
_geom_torsion_atom_site_label_3
_geom_torsion_atom_site_label_4
_geom_torsion
_geom_torsion_site_symmetry_1
_geom_torsion_site_symmetry_2
_geom_torsion_site_symmetry_3
_geom_torsion_site_symmetry_4
_geom_torsion_publ_flag
B1 B2 B3 B4 37.2(7) . . . . ?
B1 B2 B3 B10 100.8(8) . . . . ?
B1 B2 B3 B11 138.3(8) . . . . ?
B1 B2 B3 I3 -110.8(8) . . . . ?
B1 B2 B6 B5 -37.1(8) . . . . ?
B1 B2 B6 B7 -137.3(10) . . . . ?
B1 B2 B6 B8 -99.4(10) . . . . ?
B1 B2 B6 I6 110.2(9) . . . . ?
B1 B2 B7 B6 38.4(9) . . . . ?
B1 B2 B7 B8 -0.3(12) . . . . ?
B1 B2 B7 B11 -100.9(10) . . . . ?
B1 B2 B7 B12 -64.1(10) . . . . ?
B1 B2 B7 I7 149.5(8) . . . . ?
B1 B2 B11 B3 -37.3(8) . . . . ?
B1 B2 B11 B7 100.7(9) . . . . ?
B1 B2 B11 B10 0.2(11) . . . . ?
B1 B2 B11 B12 63.7(11) . . . . ?
B1 B2 B11 I11 -148.1(8) . . . . ?
B1 B3 B4 B5 37.7(8) . . . . ?
B1 B3 B4 B9 101.0(10) . . . . ?
B1 B3 B4 B10 139.1(9) . . . . ?
B1 B3 B4 I4 -110.2(9) . . . . ?
B1 B3 B10 B4 -36.4(9) . . . . ?
B1 B3 B10 B9 1.2(12) . . . . ?
B1 B3 B10 B11 101.8(9) . . . . ?
B1 B3 B10 B12 64.2(10) . . . . ?
B1 B3 B10 I10 -147.6(8) . . . . ?
B1 B3 B11 B2 37.8(8) . . . . ?
B1 B3 B11 B7 0.4(11) . . . . ?
B1 B3 B11 B10 -100.5(9) . . . . ?
B1 B3 B11 B12 -62.7(11) . . . . ?
B1 B3 B11 I11 149.1(8) . . . . ?
B1 B4 B5 B6 37.1(7) . . . . ?
B1 B4 B5 B8 100.8(9) . . . . ?
B1 B4 B5 B9 137.4(8) . . . . ?
B1 B4 B5 I5 -110.4(9) . . . . ?
B1 B4 B9 B5 -38.3(8) . . . . ?
B1 B4 B9 B8 -0.9(10) . . . . ?
B1 B4 B9 B10 100.9(9) . . . . ?
B1 B4 B9 B12 63.8(10) . . . . ?
B1 B4 B9 I9 -148.9(7) . . . . ?
B1 B4 B10 B3 36.4(8) . . . . ?
B1 B4 B10 B9 -100.8(10) . . . . ?
B1 B4 B10 B11 -0.7(11) . . . . ?
B1 B4 B10 B12 -64.0(10) . . . . ?
B1 B4 B10 I10 147.9(7) . . . . ?
B1 B5 B6 B2 37.2(7) . . . . ?
B1 B5 B6 B7 100.5(9) . . . . ?
B1 B5 B6 B8 137.8(8) . . . . ?
B1 B5 B6 I6 -110.6(8) . . . . ?
B1 B5 B8 B6 -37.8(8) . . . . ?
B1 B5 B8 B7 -0.3(12) . . . . ?
B1 B5 B8 B9 100.1(9) . . . . ?
B1 B5 B8 B12 62.8(11) . . . . ?
B1 B5 B8 I8 -148.6(8) . . . . ?
B1 B5 B9 B4 37.8(8) . . . . ?
B1 B5 B9 B8 -101.2(9) . . . . ?
B1 B5 B9 B10 0.8(12) . . . . ?
B1 B5 B9 B12 -63.1(10) . . . . ?
B1 B5 B9 I9 148.0(8) . . . . ?
B1 B6 B7 B2 -37.8(9) . . . . ?
B1 B6 B7 B8 99.4(10) . . . . ?
B1 B6 B7 B11 -1.4(12) . . . . ?
B1 B6 B7 B12 61.7(10) . . . . ?
B1 B6 B7 I7 -148.1(8) . . . . ?
B1 B6 B8 B5 37.0(7) . . . . ?
B1 B6 B8 B7 -100.7(9) . . . . ?
B1 B6 B8 B9 -0.4(10) . . . . ?
B1 B6 B8 B12 -63.6(10) . . . . ?
B1 B6 B8 I8 148.7(7) . . . . ?
B2 B1 B3 B4 -138.1(8) . . . . ?
B2 B1 B3 B10 -101.5(9) . . . . ?
B2 B1 B3 B11 -37.8(8) . . . . ?
B2 B1 B3 I3 110.8(9) . . . . ?
B2 B1 B4 B3 37.3(8) . . . . ?
B2 B1 B4 B5 -100.8(9) . . . . ?
B2 B1 B4 B9 -62.8(10) . . . . ?
B2 B1 B4 B10 0.8(11) . . . . ?
B2 B1 B4 I4 147.9(7) . . . . ?
B2 B1 B5 B4 101.0(9) . . . . ?
B2 B1 B5 B6 -37.7(8) . . . . ?
B2 B1 B5 B8 0.1(12) . . . . ?
B2 B1 B5 B9 63.0(12) . . . . ?
B2 B1 B5 I5 -147.2(8) . . . . ?
B2 B1 B6 B5 137.7(8) . . . . ?
B2 B1 B6 B7 38.1(8) . . . . ?
B2 B1 B6 B8 100.7(8) . . . . ?
B2 B1 B6 I6 -112.2(9) . . . . ?
B2 B3 B4 B1 -37.7(8) . . . . ?
B2 B3 B4 B5 0.1(10) . . . . ?
B2 B3 B4 B9 63.3(10) . . . . ?
B2 B3 B4 B10 101.5(9) . . . . ?
B2 B3 B4 I4 -147.9(7) . . . . ?
B2 B3 B10 B4 -100.5(9) . . . . ?
B2 B3 B10 B9 -62.9(10) . . . . ?
B2 B3 B10 B11 37.7(8) . . . . ?
B2 B3 B10 B12 0.1(10) . . . . ?
B2 B3 B10 I10 148.3(7) . . . . ?
B2 B3 B11 B7 -37.3(8) . . . . ?
B2 B3 B11 B10 -138.3(8) . . . . ?
B2 B3 B11 B12 -100.4(9) . . . . ?
B2 B3 B11 I11 111.4(9) . . . . ?
B2 B6 B7 B8 137.2(10) . . . . ?
B2 B6 B7 B11 36.3(8) . . . . ?
B2 B6 B7 B12 99.5(10) . . . . ?
B2 B6 B7 I7 -110.3(9) . . . . ?
B2 B6 B8 B5 99.4(9) . . . . ?
B2 B6 B8 B7 -38.2(9) . . . . ?
B2 B6 B8 B9 62.1(10) . . . . ?
B2 B6 B8 B12 -1.2(12) . . . . ?
B2 B6 B8 I8 -148.9(8) . . . . ?
B2 B7 B8 B5 0.4(12) . . . . ?
B2 B7 B8 B6 38.3(8) . . . . ?
B2 B7 B8 B9 -62.2(10) . . . . ?
B2 B7 B8 B12 -100.1(10) . . . . ?
B2 B7 B8 I8 148.9(7) . . . . ?
B2 B7 B11 B3 37.1(8) . . . . ?
B2 B7 B11 B10 100.7(9) . . . . ?
B2 B7 B11 B12 138.4(9) . . . . ?
B2 B7 B11 I11 -111.5(9) . . . . ?
B2 B7 B12 B8 101.5(8) . . . . ?
B2 B7 B12 B9 64.2(9) . . . . ?
B2 B7 B12 B10 0.8(10) . . . . ?
B2 B7 B12 B11 -36.9(7) . . . . ?
B2 B7 B12 I12 -148.4(7) . . . . ?
B2 B11 B12 B7 37.1(8) . . . . ?
B2 B11 B12 B8 -0.1(12) . . . . ?
B2 B11 B12 B9 -62.7(11) . . . . ?
B2 B11 B12 B10 -100.7(9) . . . . ?
B2 B11 B12 I12 147.6(8) . . . . ?
B3 B1 B2 B6 139.1(8) . . . . ?
B3 B1 B2 B7 101.1(9) . . . . ?
B3 B1 B2 B11 37.3(8) . . . . ?
B3 B1 B2 I2 -111.7(9) . . . . ?
B3 B1 B4 B5 -138.1(8) . . . . ?
B3 B1 B4 B9 -100.1(8) . . . . ?
B3 B1 B4 B10 -36.5(8) . . . . ?
B3 B1 B4 I4 110.5(9) . . . . ?
B3 B1 B5 B4 37.9(8) . . . . ?
B3 B1 B5 B6 -100.8(9) . . . . ?
B3 B1 B5 B8 -63.0(11) . . . . ?
B3 B1 B5 B9 -0.1(12) . . . . ?
B3 B1 B5 I5 149.6(8) . . . . ?
B3 B1 B6 B2 -36.4(8) . . . . ?
B3 B1 B6 B5 101.3(9) . . . . ?
B3 B1 B6 B7 1.7(12) . . . . ?
B3 B1 B6 B8 64.3(10) . . . . ?
B3 B1 B6 I6 -148.6(8) . . . . ?
B3 B2 B6 B1 36.8(8) . . . . ?
B3 B2 B6 B5 -0.3(10) . . . . ?
B3 B2 B6 B7 -100.5(9) . . . . ?
B3 B2 B6 B8 -62.6(10) . . . . ?
B3 B2 B6 I6 146.9(7) . . . . ?
B3 B2 B7 B6 101.8(9) . . . . ?
B3 B2 B7 B8 63.0(10) . . . . ?
B3 B2 B7 B11 -37.6(7) . . . . ?
B3 B2 B7 B12 -0.7(10) . . . . ?
B3 B2 B7 I7 -147.1(7) . . . . ?
B3 B2 B11 B7 138.0(8) . . . . ?
B3 B2 B11 B10 37.4(8) . . . . ?
B3 B2 B11 B12 100.9(9) . . . . ?
B3 B2 B11 I11 -110.8(9) . . . . ?
B3 B4 B5 B1 -37.3(7) . . . . ?
B3 B4 B5 B6 -0.3(10) . . . . ?
B3 B4 B5 B8 63.5(10) . . . . ?
B3 B4 B5 B9 100.1(8) . . . . ?
B3 B4 B5 I5 -147.8(7) . . . . ?
B3 B4 B9 B5 -101.2(10) . . . . ?
B3 B4 B9 B8 -63.8(10) . . . . ?
B3 B4 B9 B10 38.0(9) . . . . ?
B3 B4 B9 B12 0.9(12) . . . . ?
B3 B4 B9 I9 148.2(8) . . . . ?
B3 B4 B10 B9 -137.2(10) . . . . ?
B3 B4 B10 B11 -37.2(8) . . . . ?
B3 B4 B10 B12 -100.4(9) . . . . ?
B3 B4 B10 I10 111.5(9) . . . . ?
B3 B10 B11 B2 -37.0(8) . . . . ?
B3 B10 B11 B7 -100.2(8) . . . . ?
B3 B10 B11 B12 -137.7(8) . . . . ?
B3 B10 B11 I11 111.7(9) . . . . ?
B3 B10 B12 B7 -0.6(10) . . . . ?
B3 B10 B12 B8 -63.9(10) . . . . ?
B3 B10 B12 B9 -99.9(8) . . . . ?
B3 B10 B12 B11 37.5(7) . . . . ?
B3 B10 B12 I12 148.2(7) . . . . ?
B3 B11 B12 B7 99.9(9) . . . . ?
B3 B11 B12 B8 62.7(11) . . . . ?
B3 B11 B12 B9 0.0(11) . . . . ?
B3 B11 B12 B10 -37.9(8) . . . . ?
B3 B11 B12 I12 -149.6(8) . . . . ?
B4 B1 B2 B3 -37.9(8) . . . . ?
B4 B1 B2 B6 101.3(9) . . . . ?
B4 B1 B2 B7 63.3(11) . . . . ?
B4 B1 B2 B11 -0.6(11) . . . . ?
B4 B1 B2 I2 -149.6(8) . . . . ?
B4 B1 B3 B2 138.1(8) . . . . ?
B4 B1 B3 B10 36.7(8) . . . . ?
B4 B1 B3 B11 100.3(9) . . . . ?
B4 B1 B3 I3 -111.0(9) . . . . ?
B4 B1 B5 B6 -138.7(8) . . . . ?
B4 B1 B5 B8 -100.9(9) . . . . ?
B4 B1 B5 B9 -38.0(8) . . . . ?
B4 B1 B5 I5 111.8(9) . . . . ?
B4 B1 B6 B2 -100.8(8) . . . . ?
B4 B1 B6 B5 36.9(7) . . . . ?
B4 B1 B6 B7 -62.7(10) . . . . ?
B4 B1 B6 B8 -0.1(10) . . . . ?
B4 B1 B6 I6 147.0(7) . . . . ?
B4 B3 B10 B9 37.7(8) . . . . ?
B4 B3 B10 B11 138.3(9) . . . . ?
B4 B3 B10 B12 100.7(9) . . . . ?
B4 B3 B10 I10 -111.2(10) . . . . ?
B4 B3 B11 B2 100.9(9) . . . . ?
B4 B3 B11 B7 63.6(11) . . . . ?
B4 B3 B11 B10 -37.3(8) . . . . ?
B4 B3 B11 B12 0.5(12) . . . . ?
B4 B3 B11 I11 -147.7(8) . . . . ?
B4 B5 B6 B1 -36.9(7) . . . . ?
B4 B5 B6 B2 0.3(10) . . . . ?
B4 B5 B6 B7 63.6(10) . . . . ?
B4 B5 B6 B8 100.9(8) . . . . ?
B4 B5 B6 I6 -147.5(7) . . . . ?
B4 B5 B8 B6 -101.1(9) . . . . ?
B4 B5 B8 B7 -63.6(11) . . . . ?
B4 B5 B8 B9 36.8(8) . . . . ?
B4 B5 B8 B12 -0.5(11) . . . . ?
B4 B5 B8 I8 148.1(8) . . . . ?
B4 B5 B9 B8 -139.0(9) . . . . ?
B4 B5 B9 B10 -37.0(9) . . . . ?
B4 B5 B9 B12 -100.9(9) . . . . ?
B4 B5 B9 I9 110.2(9) . . . . ?
B4 B9 B10 B3 -38.0(9) . . . . ?
B4 B9 B10 B11 -100.9(9) . . . . ?
B4 B9 B10 B12 -138.7(10) . . . . ?
B4 B9 B10 I10 110.8(10) . . . . ?
B4 B9 B12 B7 -64.5(11) . . . . ?
B4 B9 B12 B8 -102.0(9) . . . . ?
B4 B9 B12 B10 37.3(8) . . . . ?
B4 B9 B12 B11 -0.6(12) . . . . ?
B4 B9 B12 I12 148.8(8) . . . . ?
B4 B10 B11 B2 0.3(11) . . . . ?
B4 B10 B11 B3 37.3(8) . . . . ?
B4 B10 B11 B7 -62.9(10) . . . . ?
B4 B10 B11 B12 -100.4(9) . . . . ?
B4 B10 B11 I11 149.0(7) . . . . ?
B4 B10 B12 B7 62.8(10) . . . . ?
B4 B10 B12 B8 -0.5(11) . . . . ?
B4 B10 B12 B9 -36.5(8) . . . . ?
B4 B10 B12 B11 100.9(9) . . . . ?
B4 B10 B12 I12 -148.4(8) . . . . ?
B5 B1 B2 B3 -101.0(10) . . . . ?
B5 B1 B2 B6 38.1(8) . . . . ?
B5 B1 B2 B7 0.1(12) . . . . ?
B5 B1 B2 B11 -63.7(11) . . . . ?
B5 B1 B2 I2 147.3(8) . . . . ?
B5 B1 B3 B2 100.8(9) . . . . ?
B5 B1 B3 B4 -37.4(8) . . . . ?
B5 B1 B3 B10 -0.7(12) . . . . ?
B5 B1 B3 B11 62.9(11) . . . . ?
B5 B1 B3 I3 -148.4(8) . . . . ?
B5 B1 B4 B3 138.1(8) . . . . ?
B5 B1 B4 B9 38.0(7) . . . . ?
B5 B1 B4 B10 101.6(9) . . . . ?
B5 B1 B4 I4 -111.4(8) . . . . ?
B5 B1 B6 B2 -137.7(8) . . . . ?
B5 B1 B6 B7 -99.6(9) . . . . ?
B5 B1 B6 B8 -37.0(7) . . . . ?
B5 B1 B6 I6 110.1(9) . . . . ?
B5 B4 B9 B8 37.4(8) . . . . ?
B5 B4 B9 B10 139.2(10) . . . . ?
B5 B4 B9 B12 102.1(10) . . . . ?
B5 B4 B9 I9 -110.6(8) . . . . ?
B5 B4 B10 B3 100.6(10) . . . . ?
B5 B4 B10 B9 -36.6(9) . . . . ?
B5 B4 B10 B11 63.5(11) . . . . ?
B5 B4 B10 B12 0.2(12) . . . . ?
B5 B4 B10 I10 -147.9(8) . . . . ?
B5 B6 B7 B2 -99.9(9) . . . . ?
B5 B6 B7 B8 37.3(8) . . . . ?
B5 B6 B7 B11 -63.6(10) . . . . ?
B5 B6 B7 B12 -0.4(11) . . . . ?
B5 B6 B7 I7 149.7(7) . . . . ?
B5 B6 B8 B7 -137.6(9) . . . . ?
B5 B6 B8 B9 -37.3(7) . . . . ?
B5 B6 B8 B12 -100.6(9) . . . . ?
B5 B6 B8 I8 111.7(8) . . . . ?
B5 B8 B9 B4 -37.0(7) . . . . ?
B5 B8 B9 B10 -101.5(8) . . . . ?
B5 B8 B9 B12 -138.2(8) . . . . ?
B5 B8 B9 I9 110.9(8) . . . . ?
B5 B8 B12 B7 -100.5(9) . . . . ?
B5 B8 B12 B9 37.0(8) . . . . ?
B5 B8 B12 B10 0.6(11) . . . . ?
B5 B8 B12 B11 -62.9(11) . . . . ?
B5 B8 B12 I12 149.1(8) . . . . ?
B5 B9 B10 B3 -1.3(12) . . . . ?
B5 B9 B10 B4 36.8(9) . . . . ?
B5 B9 B10 B11 -64.1(10) . . . . ?
B5 B9 B10 B12 -102.0(10) . . . . ?
B5 B9 B10 I10 147.5(8) . . . . ?
B5 B9 B12 B7 -0.6(10) . . . . ?
B5 B9 B12 B8 -38.2(8) . . . . ?
B5 B9 B12 B10 101.2(9) . . . . ?
B5 B9 B12 B11 63.3(10) . . . . ?
B5 B9 B12 I12 -147.3(8) . . . . ?
B6 B1 B2 B3 -139.1(8) . . . . ?
B6 B1 B2 B7 -38.0(8) . . . . ?
B6 B1 B2 B11 -101.9(9) . . . . ?
B6 B1 B2 I2 109.2(9) . . . . ?
B6 B1 B3 B2 36.5(8) . . . . ?
B6 B1 B3 B4 -101.6(9) . . . . ?
B6 B1 B3 B10 -65.0(11) . . . . ?
B6 B1 B3 B11 -1.3(12) . . . . ?
B6 B1 B3 I3 147.3(8) . . . . ?
B6 B1 B4 B3 100.7(8) . . . . ?
B6 B1 B4 B5 -37.4(7) . . . . ?
B6 B1 B4 B9 0.6(10) . . . . ?
B6 B1 B4 B10 64.2(10) . . . . ?
B6 B1 B4 I4 -148.7(7) . . . . ?
B6 B1 B5 B4 138.7(8) . . . . ?
B6 B1 B5 B8 37.8(8) . . . . ?
B6 B1 B5 B9 100.8(9) . . . . ?
B6 B1 B5 I5 -109.5(9) . . . . ?
B6 B2 B3 B1 -37.1(7) . . . . ?
B6 B2 B3 B4 0.1(10) . . . . ?
B6 B2 B3 B10 63.7(10) . . . . ?
B6 B2 B3 B11 101.1(8) . . . . ?
B6 B2 B3 I3 -147.9(7) . . . . ?
B6 B2 B7 B8 -38.8(8) . . . . ?
B6 B2 B7 B11 -139.4(10) . . . . ?
B6 B2 B7 B12 -102.5(9) . . . . ?
B6 B2 B7 I7 111.1(10) . . . . ?
B6 B2 B11 B3 -101.6(10) . . . . ?
B6 B2 B11 B7 36.4(9) . . . . ?
B6 B2 B11 B10 -64.2(11) . . . . ?
B6 B2 B11 B12 -0.7(12) . . . . ?
B6 B2 B11 I11 147.6(8) . . . . ?
B6 B5 B8 B7 37.5(8) . . . . ?
B6 B5 B8 B9 137.8(8) . . . . ?
B6 B5 B8 B12 100.6(9) . . . . ?
B6 B5 B8 I8 -110.8(9) . . . . ?
B6 B5 B9 B4 101.3(9) . . . . ?
B6 B5 B9 B8 -37.7(7) . . . . ?
B6 B5 B9 B10 64.3(11) . . . . ?
B6 B5 B9 B12 0.4(10) . . . . ?
B6 B5 B9 I9 -148.5(7) . . . . ?
B6 B7 B8 B5 -37.9(8) . . . . ?
B6 B7 B8 B9 -100.6(9) . . . . ?
B6 B7 B8 B12 -138.4(9) . . . . ?
B6 B7 B8 I8 110.6(9) . . . . ?
B6 B7 B11 B2 -36.5(8) . . . . ?
B6 B7 B11 B3 0.6(11) . . . . ?
B6 B7 B11 B10 64.2(10) . . . . ?
B6 B7 B11 B12 101.9(10) . . . . ?
B6 B7 B11 I11 -148.0(8) . . . . ?
B6 B7 B12 B8 38.0(8) . . . . ?
B6 B7 B12 B9 0.6(11) . . . . ?
B6 B7 B12 B10 -62.7(10) . . . . ?
B6 B7 B12 B11 -100.5(9) . . . . ?
B6 B7 B12 I12 148.0(7) . . . . ?
B6 B8 B9 B4 0.8(10) . . . . ?
B6 B8 B9 B5 37.8(7) . . . . ?
B6 B8 B9 B10 -63.7(9) . . . . ?
B6 B8 B9 B12 -100.4(8) . . . . ?
B6 B8 B9 I9 148.7(7) . . . . ?
B6 B8 B12 B7 -36.8(8) . . . . ?
B6 B8 B12 B9 100.7(9) . . . . ?
B6 B8 B12 B10 64.3(11) . . . . ?
B6 B8 B12 B11 0.8(12) . . . . ?
B6 B8 B12 I12 -147.2(8) . . . . ?
B7 B2 B3 B1 -100.5(8) . . . . ?
B7 B2 B3 B4 -63.2(10) . . . . ?
B7 B2 B3 B10 0.4(10) . . . . ?
B7 B2 B3 B11 37.8(7) . . . . ?
B7 B2 B3 I3 148.7(7) . . . . ?
B7 B2 B6 B1 137.3(10) . . . . ?
B7 B2 B6 B5 100.2(9) . . . . ?
B7 B2 B6 B8 37.9(9) . . . . ?
B7 B2 B6 I6 -112.6(10) . . . . ?
B7 B2 B11 B3 -138.0(8) . . . . ?
B7 B2 B11 B10 -100.6(9) . . . . ?
B7 B2 B11 B12 -37.1(8) . . . . ?
B7 B2 B11 I11 111.2(9) . . . . ?
B7 B6 B8 B5 137.6(9) . . . . ?
B7 B6 B8 B9 100.3(9) . . . . ?
B7 B6 B8 B12 37.0(9) . . . . ?
B7 B6 B8 I8 -110.7(9) . . . . ?
B7 B8 B9 B4 63.4(9) . . . . ?
B7 B8 B9 B5 100.4(8) . . . . ?
B7 B8 B9 B10 -1.1(10) . . . . ?
B7 B8 B9 B12 -37.8(7) . . . . ?
B7 B8 B9 I9 -148.7(7) . . . . ?
B7 B8 B12 B9 137.5(8) . . . . ?
B7 B8 B12 B10 101.1(9) . . . . ?
B7 B8 B12 B11 37.6(8) . . . . ?
B7 B8 B12 I12 -110.4(9) . . . . ?
B7 B11 B12 B8 -37.2(8) . . . . ?
B7 B11 B12 B9 -99.9(9) . . . . ?
B7 B11 B12 B10 -137.8(8) . . . . ?
B7 B11 B12 I12 110.5(10) . . . . ?
B8 B5 B6 B1 -137.8(8) . . . . ?
B8 B5 B6 B2 -100.6(8) . . . . ?
B8 B5 B6 B7 -37.4(8) . . . . ?
B8 B5 B6 I6 111.5(8) . . . . ?
B8 B5 B9 B4 139.0(9) . . . . ?
B8 B5 B9 B10 102.0(9) . . . . ?
B8 B5 B9 B12 38.1(8) . . . . ?
B8 B5 B9 I9 -110.8(9) . . . . ?
B8 B6 B7 B2 -137.2(10) . . . . ?
B8 B6 B7 B11 -100.9(10) . . . . ?
B8 B6 B7 B12 -37.7(8) . . . . ?
B8 B6 B7 I7 112.5(9) . . . . ?
B8 B7 B11 B2 -101.1(8) . . . . ?
B8 B7 B11 B3 -64.0(10) . . . . ?
B8 B7 B11 B10 -0.4(10) . . . . ?
B8 B7 B11 B12 37.3(7) . . . . ?
B8 B7 B11 I11 147.4(7) . . . . ?
B8 B7 B12 B9 -37.3(7) . . . . ?
B8 B7 B12 B10 -100.7(9) . . . . ?
B8 B7 B12 B11 -138.5(8) . . . . ?
B8 B7 B12 I12 110.0(8) . . . . ?
B8 B9 B10 B3 63.7(10) . . . . ?
B8 B9 B10 B4 101.7(9) . . . . ?
B8 B9 B10 B11 0.9(10) . . . . ?
B8 B9 B10 B12 -37.0(7) . . . . ?
B8 B9 B10 I10 -147.5(7) . . . . ?
B8 B9 B12 B7 37.5(7) . . . . ?
B8 B9 B12 B10 139.4(8) . . . . ?
B8 B9 B12 B11 101.5(9) . . . . ?
B8 B9 B12 I12 -109.2(9) . . . . ?
B9 B4 B5 B1 -137.4(8) . . . . ?
B9 B4 B5 B6 -100.4(9) . . . . ?
B9 B4 B5 B8 -36.6(8) . . . . ?
B9 B4 B5 I5 112.1(9) . . . . ?
B9 B4 B10 B3 137.2(10) . . . . ?
B9 B4 B10 B11 100.1(10) . . . . ?
B9 B4 B10 B12 36.8(9) . . . . ?
B9 B4 B10 I10 -111.3(9) . . . . ?
B9 B5 B6 B1 -100.4(9) . . . . ?
B9 B5 B6 B2 -63.2(9) . . . . ?
B9 B5 B6 B7 0.0(11) . . . . ?
B9 B5 B6 B8 37.4(7) . . . . ?
B9 B5 B6 I6 148.9(7) . . . . ?
B9 B5 B8 B6 -137.8(8) . . . . ?
B9 B5 B8 B7 -100.4(9) . . . . ?
B9 B5 B8 B12 -37.2(8) . . . . ?
B9 B5 B8 I8 111.3(9) . . . . ?
B9 B8 B12 B7 -137.5(8) . . . . ?
B9 B8 B12 B10 -36.4(8) . . . . ?
B9 B8 B12 B11 -99.9(9) . . . . ?
B9 B8 B12 I12 112.1(9) . . . . ?
B9 B10 B11 B2 62.9(10) . . . . ?
B9 B10 B11 B3 99.9(8) . . . . ?
B9 B10 B11 B7 -0.3(10) . . . . ?
B9 B10 B11 B12 -37.8(7) . . . . ?
B9 B10 B11 I11 -148.4(7) . . . . ?
B9 B10 B12 B7 99.3(9) . . . . ?
B9 B10 B12 B8 36.1(8) . . . . ?
B9 B10 B12 B11 137.4(8) . . . . ?
B9 B10 B12 I12 -111.9(9) . . . . ?
B10 B3 B4 B1 -139.1(9) . . . . ?
B10 B3 B4 B5 -101.4(9) . . . . ?
B10 B3 B4 B9 -38.1(8) . . . . ?
B10 B3 B4 I4 110.7(10) . . . . ?
B10 B3 B11 B2 138.3(8) . . . . ?
B10 B3 B11 B7 101.0(9) . . . . ?
B10 B3 B11 B12 37.8(8) . . . . ?
B10 B3 B11 I11 -110.4(9) . . . . ?
B10 B4 B5 B1 -100.7(9) . . . . ?
B10 B4 B5 B6 -63.6(11) . . . . ?
B10 B4 B5 B8 0.2(12) . . . . ?
B10 B4 B5 B9 36.7(8) . . . . ?
B10 B4 B5 I5 148.9(8) . . . . ?
B10 B4 B9 B5 -139.2(10) . . . . ?
B10 B4 B9 B8 -101.8(9) . . . . ?
B10 B4 B9 B12 -37.1(9) . . . . ?
B10 B4 B9 I9 110.2(9) . . . . ?
B10 B9 B12 B7 -101.8(9) . . . . ?
B10 B9 B12 B8 -139.4(8) . . . . ?
B10 B9 B12 B11 -37.9(8) . . . . ?
B10 B9 B12 I12 111.4(9) . . . . ?
B10 B11 B12 B7 137.8(8) . . . . ?
B10 B11 B12 B8 100.6(9) . . . . ?
B10 B11 B12 B9 38.0(8) . . . . ?
B10 B11 B12 I12 -111.7(9) . . . . ?
B11 B2 B3 B1 -138.3(8) . . . . ?
B11 B2 B3 B4 -101.0(8) . . . . ?
B11 B2 B3 B10 -37.4(7) . . . . ?
B11 B2 B3 I3 110.9(8) . . . . ?
B11 B2 B6 B1 100.5(10) . . . . ?
B11 B2 B6 B5 63.4(10) . . . . ?
B11 B2 B6 B7 -36.7(9) . . . . ?
B11 B2 B6 B8 1.1(12) . . . . ?
B11 B2 B6 I6 -149.3(8) . . . . ?
B11 B2 B7 B6 139.4(10) . . . . ?
B11 B2 B7 B8 100.6(10) . . . . ?
B11 B2 B7 B12 36.8(8) . . . . ?
B11 B2 B7 I7 -109.5(8) . . . . ?
B11 B3 B4 B1 -101.8(9) . . . . ?
B11 B3 B4 B5 -64.1(10) . . . . ?
B11 B3 B4 B9 -0.8(12) . . . . ?
B11 B3 B4 B10 37.3(8) . . . . ?
B11 B3 B4 I4 148.0(8) . . . . ?
B11 B3 B10 B4 -138.3(9) . . . . ?
B11 B3 B10 B9 -100.6(9) . . . . ?
B11 B3 B10 B12 -37.6(8) . . . . ?
B11 B3 B10 I10 110.5(9) . . . . ?
B11 B7 B8 B5 63.5(10) . . . . ?
B11 B7 B8 B6 101.5(9) . . . . ?
B11 B7 B8 B9 0.9(10) . . . . ?
B11 B7 B8 B12 -36.9(8) . . . . ?
B11 B7 B8 I8 -148.0(7) . . . . ?
B11 B7 B12 B8 138.5(8) . . . . ?
B11 B7 B12 B9 101.1(9) . . . . ?
B11 B7 B12 B10 37.8(7) . . . . ?
B11 B7 B12 I12 -111.5(8) . . . . ?
B11 B10 B12 B7 -38.1(7) . . . . ?
B11 B10 B12 B8 -101.4(9) . . . . ?
B11 B10 B12 B9 -137.4(8) . . . . ?
B11 B10 B12 I12 110.7(9) . . . . ?
B12 B7 B8 B5 100.4(9) . . . . ?
B12 B7 B8 B6 138.4(9) . . . . ?
B12 B7 B8 B9 37.8(7) . . . . ?
B12 B7 B8 I8 -111.0(8) . . . . ?
B12 B7 B11 B2 -138.4(9) . . . . ?
B12 B7 B11 B3 -101.3(9) . . . . ?
B12 B7 B11 B10 -37.7(7) . . . . ?
B12 B7 B11 I11 110.1(9) . . . . ?
B12 B8 B9 B4 101.2(8) . . . . ?
B12 B8 B9 B5 138.2(8) . . . . ?
B12 B8 B9 B10 36.7(7) . . . . ?
B12 B8 B9 I9 -110.9(8) . . . . ?
B12 B9 B10 B3 100.7(9) . . . . ?
B12 B9 B10 B4 138.7(10) . . . . ?
B12 B9 B10 B11 37.8(7) . . . . ?
B12 B9 B10 I10 -110.5(8) . . . . ?
B12 B10 B11 B2 100.7(9) . . . . ?
B12 B10 B11 B3 137.7(8) . . . . ?
B12 B10 B11 B7 37.5(7) . . . . ?
B12 B10 B11 I11 -110.6(8) . . . . ?
I1 B1 B2 B3 110.5(9) . . . . ?
I1 B1 B2 B6 -110.4(10) . . . . ?
I1 B1 B2 B7 -148.4(8) . . . . ?
I1 B1 B2 B11 147.8(8) . . . . ?
I1 B1 B2 I2 -1.2(13) . . . . ?
I1 B1 B3 B2 -110.8(10) . . . . ?
I1 B1 B3 B4 111.1(10) . . . . ?
I1 B1 B3 B10 147.8(8) . . . . ?
I1 B1 B3 B11 -148.6(8) . . . . ?
I1 B1 B3 I3 0.1(14) . . . . ?
I1 B1 B4 B3 -111.1(9) . . . . ?
I1 B1 B4 B5 110.8(8) . . . . ?
I1 B1 B4 B9 148.8(7) . . . . ?
I1 B1 B4 B10 -147.6(7) . . . . ?
I1 B1 B4 I4 -0.6(11) . . . . ?
I1 B1 B5 B4 -110.5(10) . . . . ?
I1 B1 B5 B6 110.8(10) . . . . ?
I1 B1 B5 B8 148.6(8) . . . . ?
I1 B1 B5 B9 -148.5(9) . . . . ?
I1 B1 B5 I5 1.2(14) . . . . ?
I1 B1 B6 B2 110.9(9) . . . . ?
I1 B1 B6 B5 -111.4(8) . . . . ?
I1 B1 B6 B7 149.0(8) . . . . ?
I1 B1 B6 B8 -148.4(7) . . . . ?
I1 B1 B6 I6 -1.3(12) . . . . ?
I2 B2 B3 B1 111.4(8) . . . . ?
I2 B2 B3 B4 148.7(7) . . . . ?
I2 B2 B3 B10 -147.7(7) . . . . ?
I2 B2 B3 B11 -110.3(8) . . . . ?
I2 B2 B3 I3 0.6(11) . . . . ?
I2 B2 B6 B1 -112.6(9) . . . . ?
I2 B2 B6 B5 -149.7(7) . . . . ?
I2 B2 B6 B7 110.1(10) . . . . ?
I2 B2 B6 B8 148.0(8) . . . . ?
I2 B2 B6 I6 -2.5(12) . . . . ?
I2 B2 B7 B6 -109.4(9) . . . . ?
I2 B2 B7 B8 -148.2(7) . . . . ?
I2 B2 B7 B11 111.2(8) . . . . ?
I2 B2 B7 B12 148.1(7) . . . . ?
I2 B2 B7 I7 1.7(11) . . . . ?
I2 B2 B11 B3 112.0(9) . . . . ?
I2 B2 B11 B7 -110.0(10) . . . . ?
I2 B2 B11 B10 149.5(8) . . . . ?
I2 B2 B11 B12 -147.1(8) . . . . ?
I2 B2 B11 I11 1.2(13) . . . . ?
I3 B3 B4 B1 110.2(9) . . . . ?
I3 B3 B4 B5 148.0(7) . . . . ?
I3 B3 B4 B9 -148.8(8) . . . . ?
I3 B3 B4 B10 -110.7(9) . . . . ?
I3 B3 B4 I4 0.0(12) . . . . ?
I3 B3 B10 B4 111.2(9) . . . . ?
I3 B3 B10 B9 148.8(7) . . . . ?
I3 B3 B10 B11 -110.5(8) . . . . ?
I3 B3 B10 B12 -148.1(7) . . . . ?
I3 B3 B10 I10 0.0(12) . . . . ?
I3 B3 B11 B2 -110.9(9) . . . . ?
I3 B3 B11 B7 -148.2(8) . . . . ?
I3 B3 B11 B10 110.8(9) . . . . ?
I3 B3 B11 B12 148.7(8) . . . . ?
I3 B3 B11 I11 0.5(13) . . . . ?
I4 B4 B5 B1 110.5(9) . . . . ?
I4 B4 B5 B6 147.6(7) . . . . ?
I4 B4 B5 B8 -148.7(8) . . . . ?
I4 B4 B5 B9 -112.1(10) . . . . ?
I4 B4 B5 I5 0.1(13) . . . . ?
I4 B4 B9 B5 110.5(9) . . . . ?
I4 B4 B9 B8 147.9(7) . . . . ?
I4 B4 B9 B10 -110.3(10) . . . . ?
I4 B4 B9 B12 -147.4(8) . . . . ?
I4 B4 B9 I9 -0.1(11) . . . . ?
I4 B4 B10 B3 -110.5(9) . . . . ?
I4 B4 B10 B9 112.3(10) . . . . ?
I4 B4 B10 B11 -147.6(8) . . . . ?
I4 B4 B10 B12 149.1(8) . . . . ?
I4 B4 B10 I10 1.0(12) . . . . ?
I5 B5 B6 B1 111.4(8) . . . . ?
I5 B5 B6 B2 148.6(7) . . . . ?
I5 B5 B6 B7 -148.2(7) . . . . ?
I5 B5 B6 B8 -110.8(8) . . . . ?
I5 B5 B6 I6 0.7(11) . . . . ?
I5 B5 B8 B6 109.7(9) . . . . ?
I5 B5 B8 B7 147.2(8) . . . . ?
I5 B5 B8 B9 -112.4(9) . . . . ?
I5 B5 B8 B12 -149.6(8) . . . . ?
I5 B5 B8 I8 -1.1(13) . . . . ?
I5 B5 B9 B4 -111.4(9) . . . . ?
I5 B5 B9 B8 109.6(9) . . . . ?
I5 B5 B9 B10 -148.4(8) . . . . ?
I5 B5 B9 B12 147.6(7) . . . . ?
I5 B5 B9 I9 -1.3(12) . . . . ?
I6 B6 B7 B2 112.0(10) . . . . ?
I6 B6 B7 B8 -110.9(9) . . . . ?
I6 B6 B7 B11 148.3(8) . . . . ?
I6 B6 B7 B12 -148.6(8) . . . . ?
I6 B6 B7 I7 1.6(12) . . . . ?
I6 B6 B8 B5 -109.9(9) . . . . ?
I6 B6 B8 B7 112.5(10) . . . . ?
I6 B6 B8 B9 -147.2(7) . . . . ?
I6 B6 B8 B12 149.5(8) . . . . ?
I6 B6 B8 I8 1.8(12) . . . . ?
I7 B7 B8 B5 -149.0(8) . . . . ?
I7 B7 B8 B6 -111.0(10) . . . . ?
I7 B7 B8 B9 148.4(7) . . . . ?
I7 B7 B8 B12 110.6(9) . . . . ?
I7 B7 B8 I8 -0.4(12) . . . . ?
I7 B7 B11 B2 110.6(9) . . . . ?
I7 B7 B11 B3 147.7(7) . . . . ?
I7 B7 B11 B10 -148.7(7) . . . . ?
I7 B7 B11 B12 -111.0(8) . . . . ?
I7 B7 B11 I11 -0.9(12) . . . . ?
I7 B7 B12 B8 -112.2(9) . . . . ?
I7 B7 B12 B9 -149.6(7) . . . . ?
I7 B7 B12 B10 147.1(7) . . . . ?
I7 B7 B12 B11 109.3(8) . . . . ?
I7 B7 B12 I12 -2.2(11) . . . . ?
I8 B8 B9 B4 -148.0(7) . . . . ?
I8 B8 B9 B5 -111.0(8) . . . . ?
I8 B8 B9 B10 147.5(7) . . . . ?
I8 B8 B9 B12 110.8(8) . . . . ?
I8 B8 B9 I9 -0.1(11) . . . . ?
I8 B8 B12 B7 110.8(9) . . . . ?
I8 B8 B12 B9 -111.7(9) . . . . ?
I8 B8 B12 B10 -148.1(8) . . . . ?
I8 B8 B12 B11 148.4(8) . . . . ?
I8 B8 B12 I12 0.4(13) . . . . ?
I9 B9 B10 B3 -148.6(7) . . . . ?
I9 B9 B10 B4 -110.6(9) . . . . ?
I9 B9 B10 B11 148.6(7) . . . . ?
I9 B9 B10 B12 110.7(8) . . . . ?
I9 B9 B10 I10 0.2(11) . . . . ?
I9 B9 B12 B7 148.3(7) . . . . ?
I9 B9 B12 B8 110.7(9) . . . . ?
I9 B9 B12 B10 -109.9(9) . . . . ?
I9 B9 B12 B11 -147.8(8) . . . . ?
I9 B9 B12 I12 1.5(13) . . . . ?
I10 B10 B11 B2 -148.4(7) . . . . ?
I10 B10 B11 B3 -111.4(8) . . . . ?
I10 B10 B11 B7 148.4(7) . . . . ?
I10 B10 B11 B12 110.8(8) . . . . ?
I10 B10 B11 I11 0.2(11) . . . . ?
I10 B10 B12 B7 -148.9(7) . . . . ?
I10 B10 B12 B8 147.8(7) . . . . ?
I10 B10 B12 B9 111.7(9) . . . . ?
I10 B10 B12 B11 -110.8(9) . . . . ?
I10 B10 B12 I12 -0.1(12) . . . . ?
I11 B11 B12 B7 -111.6(9) . . . . ?
I11 B11 B12 B8 -148.8(8) . . . . ?
I11 B11 B12 B9 148.5(8) . . . . ?
I11 B11 B12 B10 110.6(9) . . . . ?
I11 B11 B12 I12 -1.1(13) . . . . ?
Na1 O51 C51 N51 -165.1(11) . . . . ?
Na1 O61 C61 N61 167.3(12) . . . . ?
Na1 O11 C11 N11 180(7) . . . . ?
Na2 O31 C31 N31 -161(2) . . . . ?
Na2 O41 C41 N41 -175(6) . . . . ?
Na2 O21 C21 N21 163.2(17) . . . . ?
Na2 O81 C81 N81 175(12) . . . . ?
Na3 O51 C51 N51 71(2) . . . . ?
Na3 O61 C61 N61 -71(2) . . . . ?
Na3 O71 C71 N71 179(2) . . . . ?
C32 N31 C31 Na2 -23(6) . . . . ?
C32 N31 C31 O31 -6(6) . . . . ?
C33 N31 C31 Na2 169(3) . . . . ?
C33 N31 C31 O31 -174(3) . . . . ?
C42 N41 C41 O41 -1(11) . . . . ?
C43 N41 C41 O41 175(7) . . . . ?
C52 N51 C51 O51 1(2) . . . . ?
C53 N51 C51 O51 177.5(15) . . . . ?
C62 N61 C61 O61 -3(2) . . . . ?
C63 N61 C61 O61 -179.6(16) . . . . ?
C22 N21 C21 O21 -177(2) . . . . ?
C23 N21 C21 O21 -7(4) . . . . ?
C12 N11 C11 O11 2(17) . . . . ?
C13 N11 C11 O11 -179(7) . . . . ?
C72 N71 C71 Na3 -166(11) . . . . ?
C72 N71 C71 O71 -171(3) . . . . ?
C73 N71 C71 Na3 -1(15) . . . . ?
C73 N71 C71 O71 -5(5) . . . . ?
C82 N81 C81 O81 -10(4) . . . . ?
C83 N81 C81 O81 -176.7(17) . . . . ?

loop_
_exptl_oxdiff_crystal_face_indexfrac_h
_exptl_oxdiff_crystal_face_indexfrac_k
_exptl_oxdiff_crystal_face_indexfrac_l
_exptl_oxdiff_crystal_face_x
_exptl_oxdiff_crystal_face_y
_exptl_oxdiff_crystal_face_z
-0.9993 -0.0004 0.0001 -0.0231 0.0059 -0.0060
0.9993 0.0004 -0.0001 0.0231 -0.0059 0.0060
0.0014 0.9988 1.9994 -0.0196 -0.0757 0.0010
0.9929 2.0007 -1.9987 0.0133 0.0407 0.0879
0.9991 1.9989 1.9996 -0.0064 -0.0913 0.0347
-0.0015 0.0005 -0.9996 0.0049 0.0330 0.0133
0.0015 -0.0005 0.9996 -0.0049 -0.0330 -0.0133
0.9975 1.9994 1.0000 -0.0014 -0.0583 0.0480
0.9960 1.9998 0.0004 0.0035 -0.0253 0.0613
-0.9960 -1.9998 -0.0004 -0.0035 0.0253 -0.0613
0.0047 -1.0006 1.9989 -0.0000 -0.0563 -0.0542
-0.9975 -1.9994 -1.0000 0.0014 0.0583 -0.0480
-0.0047 1.0006 -1.9989 0.0000 0.0563 0.0542
-1.0007 -0.9992 -1.9993 -0.0034 0.0816 -0.0071
-1.0024 0.0005 -1.9991 -0.0132 0.0719 0.0206
0.0032 -1.0002 0.9993 0.0049 -0.0233 -0.0409
-0.9992 -0.9997 -0.9997 -0.0083 0.0486 -0.0204
-0.0032 1.0002 -0.9993 -0.0049 0.0233 0.0409
0.9992 0.9997 0.9997 0.0083 -0.0486 0.0204
1.0024 -0.0005 1.9991 0.0132 -0.0719 -0.0206
